data_7242321
loop_
_publ_author_name
'Sonina, Alina A.'
'Becker, Christina S.'
'Kuimov, Anatoly D.'
'Shundrina, Inna K.'
'Komarov, Vladislav Yu.'
'Kazantsev, Maxim S.'

_publ_section_title
;
 Alkyl-substituted bis(4-((9H-fluoren-9-ylidene)methyl)phenyl)thiophenes:
 weakening of intermolecular interactions and additive-assisted
 crystallization
;
_journal_issue 14
_journal_name_full CrystEngComm
_journal_page_first 2654
_journal_page_last 2664
_journal_paper_doi 10.1039/D0CE01794A
_journal_volume 23
_journal_year 2021
_chemical_absolute_configuration ad
_chemical_formula_moiety '1(C52 H44 S)'
_chemical_formula_sum 'C52 H44 S'
_chemical_formula_weight 700.93
_space_group_crystal_system monoclinic
_space_group_IT_number 4
_space_group_name_Hall 'P 2yb'
_space_group_name_H-M_alt 'P 1 21 1'
_atom_sites_solution_hydrogens geom
_atom_sites_solution_primary dual
_audit_creation_date 2021-01-25
_audit_creation_method
;
Olex2 1.3
(compiled 2020.11.12 svn.r5f609507 for OlexSys, GUI svn.r6226)
;
_audit_update_record
;
2021-01-27 deposited with the CCDC.	2021-02-16 downloaded from the CCDC.
;
_cell_angle_alpha 90
_cell_angle_beta 90.6940(10)
_cell_angle_gamma 90
_cell_formula_units_Z 4
_cell_length_a 16.5329(4)
_cell_length_b 9.1211(2)
_cell_length_c 24.9977(6)
_cell_measurement_reflns_used 8862
_cell_measurement_temperature 80(2)
_cell_measurement_theta_max 46.12
_cell_measurement_theta_min 2.67
_cell_volume 3769.33(15)
_computing_cell_refinement 'Bruker SAINT'
_computing_data_collection 'Bruker APEX3'
_computing_data_reduction 'Bruker SAINT'
_computing_molecular_graphics 'Olex2 1.3 (Dolomanov et al., 2009)'
_computing_publication_material 'Olex2 1.3 (Dolomanov et al., 2009)'
_computing_structure_refinement 'SHELXL 2014/7 (Sheldrick, 2015)'
_computing_structure_solution 'SHELXT 2014/5 (Sheldrick, 2014)'
_diffrn_ambient_temperature 80(2)
_diffrn_detector PIXEL
_diffrn_detector_area_resol_mean 7.41
_diffrn_detector_type 'Bruker PHOTON III area detector'
_diffrn_measured_fraction_theta_full 1.000
_diffrn_measured_fraction_theta_max 1.000
_diffrn_measurement_details
;
 Data collection was performed in XRD Facility of NIIC SB RAS.
 Sample code k787c307_80k.
;
_diffrn_measurement_device 'three-circle diffractometer'
_diffrn_measurement_device_type 'Bruker D8 Venture diffractometer'
_diffrn_measurement_method '\w and \f scans'
_diffrn_radiation_monochromator 'Incoatec HELIOS multilayer mirrors'
_diffrn_radiation_type CuK\a
_diffrn_radiation_wavelength 1.54178
_diffrn_reflns_av_R_equivalents 0.0880
_diffrn_reflns_av_unetI/netI 0.0403
_diffrn_reflns_Laue_measured_fraction_full 1.000
_diffrn_reflns_Laue_measured_fraction_max 1.000
_diffrn_reflns_limit_h_max 14
_diffrn_reflns_limit_h_min -14
_diffrn_reflns_limit_k_max 7
_diffrn_reflns_limit_k_min -7
_diffrn_reflns_limit_l_max 21
_diffrn_reflns_limit_l_min -21
_diffrn_reflns_number 41901
_diffrn_reflns_point_group_measured_fraction_full 1.000
_diffrn_reflns_point_group_measured_fraction_max 1.000
_diffrn_reflns_theta_full 42.079
_diffrn_reflns_theta_max 42.079
_diffrn_reflns_theta_min 1.767
_diffrn_source 'Incoatec IuS3.0 microfocus X-ray tube'
_diffrn_source_current 1.1
_diffrn_source_power 0.055
_diffrn_source_voltage 50.0
_exptl_absorpt_coefficient_mu 1.027
_exptl_absorpt_correction_T_max 0.7493
_exptl_absorpt_correction_T_min 0.6420
_exptl_absorpt_correction_type multi-scan
_exptl_absorpt_process_details
;
SADABS-2016/2 (Bruker,2016/2) was used for absorption correction.
wR2(int) was 0.0882 before and 0.0593 after correction.
The Ratio of minimum to maximum transmission is 0.8568.
The \l/2 correction factor is Not present.
;
_exptl_crystal_colour yellow
_exptl_crystal_colour_primary yellow
_exptl_crystal_density_diffrn 1.235
_exptl_crystal_description plank
_exptl_crystal_F_000 1488
_exptl_crystal_size_max 0.156
_exptl_crystal_size_mid 0.056
_exptl_crystal_size_min 0.014
_refine_diff_density_max 0.265
_refine_diff_density_min -0.218
_refine_diff_density_rms 0.043
_refine_ls_abs_structure_details
;
 Flack x determined using 1399 quotients [(I+)-(I-)]/[(I+)+(I-)]
 (Parsons, Flack and Wagner, Acta Cryst. B69 (2013) 249-259).
;
_refine_ls_abs_structure_Flack -0.008(15)
_refine_ls_extinction_method none
_refine_ls_goodness_of_fit_ref 1.038
_refine_ls_hydrogen_treatment constr
_refine_ls_matrix_type full
_refine_ls_number_parameters 845
_refine_ls_number_reflns 5183
_refine_ls_number_restraints 3015
_refine_ls_restrained_S_all 0.851
_refine_ls_R_factor_all 0.0945
_refine_ls_R_factor_gt 0.0710
_refine_ls_shift/su_max 0.001
_refine_ls_shift/su_mean 0.000
_refine_ls_structure_factor_coef Fsqd
_refine_ls_weighting_details 'w=1/[\s^2^(Fo^2^)+(0.1188P)^2^+3.8444P] where P=(Fo^2^+2Fc^2^)/3'
_refine_ls_weighting_scheme calc
_refine_ls_wR_factor_gt 0.1836
_refine_ls_wR_factor_ref 0.2066
_reflns_Friedel_coverage 0.827
_reflns_Friedel_fraction_full 1.000
_reflns_Friedel_fraction_max 1.000
_reflns_number_gt 3898
_reflns_number_total 5183
_reflns_threshold_expression 'I > 2\s(I)'
_cod_data_source_file d0ce01794a2.cif
_cod_data_source_block C2-BFMPT_80K
_cod_depositor_comments 'Adding full bibliography for 7242319--7242322.cif.'
_cod_database_code 7242321
_shelx_shelxl_version_number 2014/7
_shelx_space_group_comment
;
The symmetry employed for this shelxl refinement is uniquely defined
by the following loop, which should always be used as a source of
symmetry information in preference to the above space-group names.
They are only intended as comments.
;
_shelx_estimated_absorpt_t_max 0.986
_shelx_estimated_absorpt_t_min 0.856
_olex2_refinement_description
;
1. Fixed Uiso
 At 1.2 times of:
  All C(H) groups, All C(H,H) groups
 At 1.5 times of:
  All C(H,H,H) groups
2. Restrained distances
 C15_11-C17_11 = C17_11-C18_11 = C25_11-C27_11 = C27_11-C28_11
 C15_12-C17_12 = C17_12-C18_12 = C25_12-C27_12 = C27_12-C28_12
 C15_21-C17_21 = C17_21-C18_21 = C25_21-C27_21 = C27_21-C28_21
 C15_22-C17_22 = C17_22-C18_22 = C25_22-C27_22 = C27_22-C28_22
 C15_31-C17_31 = C17_31-C18_31 = C25_31-C27_31 = C27_31-C28_31
 C15_32-C17_32 = C17_32-C18_32 = C25_32-C27_32 = C27_32-C28_32
 C15_41-C17_41 = C17_41-C18_41 = C25_41-C27_41 = C27_41-C28_41
 C15_42-C17_42 = C17_42-C18_42 = C25_42-C27_42 = C27_42-C28_42
 1.54 with sigma of 0.001
 C15_11-C18_11 = C25_11-C28_11
 C15_12-C18_12 = C25_12-C28_12
 C15_21-C18_21 = C25_21-C28_21
 C15_22-C18_22 = C25_22-C28_22
 C15_31-C18_31 = C25_31-C28_31
 C15_32-C18_32 = C25_32-C28_32
 C15_41-C18_41 = C25_41-C28_41
 C15_42-C18_42 = C25_42-C28_42
 2.52 with sigma of 0.002
 S1'_10-C2'_10 \\sim S1'_10-C5'_10
 S1'_20-C2'_20 \\sim S1'_20-C5'_20
 S1'_30-C2'_30 \\sim S1'_30-C5'_30
 S1'_40-C2'_40 \\sim S1'_40-C5'_40
 with sigma of 0.02
 C2'_10-C3'_10 \\sim C4'_10-C5'_10
 C2'_20-C3'_20 \\sim C4'_20-C5'_20
 C2'_30-C3'_30 \\sim C4'_30-C5'_30
 C2'_40-C3'_40 \\sim C4'_40-C5'_40
 with sigma of 0.02
 C3'_10-C4'_10
 C3'_20-C4'_20
 C3'_30-C4'_30
 C3'_40-C4'_40
 with sigma of 0.02
 C11'_10-C12'_10 \\sim C21'_10-C22'_10
 C11'_20-C12'_20 \\sim C21'_20-C22'_20
 C11'_30-C12'_30 \\sim C21'_30-C22'_30
 C11'_40-C12'_40 \\sim C21'_40-C22'_40
 with sigma of 0.02
 C13'_10-C12'_10 \\sim C23'_10-C22'_10
 C13'_20-C12'_20 \\sim C23'_20-C22'_20
 C13'_30-C12'_30 \\sim C23'_30-C22'_30
 C13'_40-C12'_40 \\sim C23'_40-C22'_40
 with sigma of 0.02
 C13'_10-C14'_10 \\sim C23'_10-C24'_10
 C13'_20-C14'_20 \\sim C23'_20-C24'_20
 C13'_30-C14'_30 \\sim C23'_30-C24'_30
 C13'_40-C14'_40 \\sim C23'_40-C24'_40
 with sigma of 0.02
 C15'_10-C14'_10 \\sim C25'_10-C24'_10
 C15'_20-C14'_20 \\sim C25'_20-C24'_20
 C15'_30-C14'_30 \\sim C25'_30-C24'_30
 C15'_40-C14'_40 \\sim C25'_40-C24'_40
 with sigma of 0.02
 C15'_10-C16'_10 \\sim C25'_10-C26'_10
 C15'_20-C16'_20 \\sim C25'_20-C26'_20
 C15'_30-C16'_30 \\sim C25'_30-C26'_30
 C15'_40-C16'_40 \\sim C25'_40-C26'_40
 with sigma of 0.02
 C11'_10-C16'_10 \\sim C21'_10-C26'_10
 C11'_20-C16'_20 \\sim C21'_20-C26'_20
 C11'_30-C16'_30 \\sim C21'_30-C26'_30
 C11'_40-C16'_40 \\sim C21'_40-C26'_40
 with sigma of 0.02
 C11'_10-C13'_10 \\sim C11'_10-C15'_10 \\sim C21'_10-C23'_10 \\sim
C21'_10-C25'_10
 C11'_20-C13'_20 \\sim C11'_20-C15'_20 \\sim C21'_20-C23'_20 \\sim
C21'_20-C25'_20
 C11'_30-C13'_30 \\sim C11'_30-C15'_30 \\sim C21'_30-C23'_30 \\sim
C21'_30-C25'_30
 C11'_40-C13'_40 \\sim C11'_40-C15'_40 \\sim C21'_40-C23'_40 \\sim
C21'_40-C25'_40
 with sigma of 0.02
 C14'_10-C12'_10 \\sim C14'_10-C16'_10 \\sim C24'_10-C22'_10 \\sim
C24'_10-C26'_10
 C14'_20-C12'_20 \\sim C14'_20-C16'_20 \\sim C24'_20-C22'_20 \\sim
C24'_20-C26'_20
 C14'_30-C12'_30 \\sim C14'_30-C16'_30 \\sim C24'_30-C22'_30 \\sim
C24'_30-C26'_30
 C14'_40-C12'_40 \\sim C14'_40-C16'_40 \\sim C24'_40-C22'_40 \\sim
C24'_40-C26'_40
 with sigma of 0.02
 C11'_10-C14'_10 \\sim C21'_10-C24'_10
 C11'_20-C14'_20 \\sim C21'_20-C24'_20
 C11'_30-C14'_30 \\sim C21'_30-C24'_30
 C11'_40-C14'_40 \\sim C21'_40-C24'_40
 with sigma of 0.02
 C12'_10-C15'_10 \\sim C22'_10-C25'_10
 C12'_20-C15'_20 \\sim C22'_20-C25'_20
 C12'_30-C15'_30 \\sim C22'_30-C25'_30
 C12'_40-C15'_40 \\sim C22'_40-C25'_40
 with sigma of 0.02
 C12'_10-C16'_10 \\sim C22'_10-C26'_10
 C12'_20-C16'_20 \\sim C22'_20-C26'_20
 C12'_30-C16'_30 \\sim C22'_30-C26'_30
 C12'_40-C16'_40 \\sim C22'_40-C26'_40
 with sigma of 0.02
 C13'_10-C15'_10 \\sim C23'_10-C25'_10
 C13'_20-C15'_20 \\sim C23'_20-C25'_20
 C13'_30-C15'_30 \\sim C23'_30-C25'_30
 C13'_40-C15'_40 \\sim C23'_40-C25'_40
 with sigma of 0.02
 C13'_10-C16'_10 \\sim C23'_10-C26'_10
 C13'_20-C16'_20 \\sim C23'_20-C26'_20
 C13'_30-C16'_30 \\sim C23'_30-C26'_30
 C13'_40-C16'_40 \\sim C23'_40-C26'_40
 with sigma of 0.02
 C1_11-C2_11
 C1_12-C2_12
 C1_21-C2_21
 C1_22-C2_22
 C1_31-C2_31
 C1_32-C2_32
 C1_41-C2_41
 C1_42-C2_42
 with sigma of 0.02
 C12_11-C22_11
 C12_12-C22_12
 C12_21-C22_21
 C12_22-C22_22
 C12_31-C22_31
 C12_32-C22_32
 C12_41-C22_41
 C12_42-C22_42
 with sigma of 0.02
 C2_11-C11_11 \\sim C2_11-C21_11
 C2_12-C11_12 \\sim C2_12-C21_12
 C2_21-C11_21 \\sim C2_21-C21_21
 C2_22-C11_22 \\sim C2_22-C21_22
 C2_31-C11_31 \\sim C2_31-C21_31
 C2_32-C11_32 \\sim C2_32-C21_32
 C2_41-C11_41 \\sim C2_41-C21_41
 C2_42-C11_42 \\sim C2_42-C21_42
 with sigma of 0.02
 C11_11-C12_11 \\sim C21_11-C22_11
 C11_12-C12_12 \\sim C21_12-C22_12
 C11_21-C12_21 \\sim C21_21-C22_21
 C11_22-C12_22 \\sim C21_22-C22_22
 C11_31-C12_31 \\sim C21_31-C22_31
 C11_32-C12_32 \\sim C21_32-C22_32
 C11_41-C12_41 \\sim C21_41-C22_41
 C11_42-C12_42 \\sim C21_42-C22_42
 with sigma of 0.02
 C13_11-C12_11 \\sim C23_11-C22_11
 C13_12-C12_12 \\sim C23_12-C22_12
 C13_21-C12_21 \\sim C23_21-C22_21
 C13_22-C12_22 \\sim C23_22-C22_22
 C13_31-C12_31 \\sim C23_31-C22_31
 C13_32-C12_32 \\sim C23_32-C22_32
 C13_41-C12_41 \\sim C23_41-C22_41
 C13_42-C12_42 \\sim C23_42-C22_42
 with sigma of 0.02
 C13_11-C14_11 \\sim C23_11-C24_11
 C13_12-C14_12 \\sim C23_12-C24_12
 C13_21-C14_21 \\sim C23_21-C24_21
 C13_22-C14_22 \\sim C23_22-C24_22
 C13_31-C14_31 \\sim C23_31-C24_31
 C13_32-C14_32 \\sim C23_32-C24_32
 C13_41-C14_41 \\sim C23_41-C24_41
 C13_42-C14_42 \\sim C23_42-C24_42
 with sigma of 0.02
 C15_11-C14_11 \\sim C25_11-C24_11
 C15_12-C14_12 \\sim C25_12-C24_12
 C15_21-C14_21 \\sim C25_21-C24_21
 C15_22-C14_22 \\sim C25_22-C24_22
 C15_31-C14_31 \\sim C25_31-C24_31
 C15_32-C14_32 \\sim C25_32-C24_32
 C15_41-C14_41 \\sim C25_41-C24_41
 C15_42-C14_42 \\sim C25_42-C24_42
 with sigma of 0.02
 C15_11-C16_11 \\sim C25_11-C26_11
 C15_12-C16_12 \\sim C25_12-C26_12
 C15_21-C16_21 \\sim C25_21-C26_21
 C15_22-C16_22 \\sim C25_22-C26_22
 C15_31-C16_31 \\sim C25_31-C26_31
 C15_32-C16_32 \\sim C25_32-C26_32
 C15_41-C16_41 \\sim C25_41-C26_41
 C15_42-C16_42 \\sim C25_42-C26_42
 with sigma of 0.02
 C11_11-C16_11 \\sim C21_11-C26_11
 C11_12-C16_12 \\sim C21_12-C26_12
 C11_21-C16_21 \\sim C21_21-C26_21
 C11_22-C16_22 \\sim C21_22-C26_22
 C11_31-C16_31 \\sim C21_31-C26_31
 C11_32-C16_32 \\sim C21_32-C26_32
 C11_41-C16_41 \\sim C21_41-C26_41
 C11_42-C16_42 \\sim C21_42-C26_42
 with sigma of 0.02
 C2_11-C12_11 \\sim C2_11-C22_11
 C2_12-C12_12 \\sim C2_12-C22_12
 C2_21-C12_21 \\sim C2_21-C22_21
 C2_22-C12_22 \\sim C2_22-C22_22
 C2_31-C12_31 \\sim C2_31-C22_31
 C2_32-C12_32 \\sim C2_32-C22_32
 C2_41-C12_41 \\sim C2_41-C22_41
 C2_42-C12_42 \\sim C2_42-C22_42
 with sigma of 0.02
 C11_11-C22_11 \\sim C21_11-C12_11
 C11_12-C22_12 \\sim C21_12-C12_12
 C11_21-C22_21 \\sim C21_21-C12_21
 C11_22-C22_22 \\sim C21_22-C12_22
 C11_31-C22_31 \\sim C21_31-C12_31
 C11_32-C22_32 \\sim C21_32-C12_32
 C11_41-C22_41 \\sim C21_41-C12_41
 C11_42-C22_42 \\sim C21_42-C12_42
 with sigma of 0.02
 C11_11-C21_11
 C11_12-C21_12
 C11_21-C21_21
 C11_22-C21_22
 C11_31-C21_31
 C11_32-C21_32
 C11_41-C21_41
 C11_42-C21_42
 with sigma of 0.02
 C11_11-C13_11 \\sim C21_11-C23_11
 C11_12-C13_12 \\sim C21_12-C23_12
 C11_21-C13_21 \\sim C21_21-C23_21
 C11_22-C13_22 \\sim C21_22-C23_22
 C11_31-C13_31 \\sim C21_31-C23_31
 C11_32-C13_32 \\sim C21_32-C23_32
 C11_41-C13_41 \\sim C21_41-C23_41
 C11_42-C13_42 \\sim C21_42-C23_42
 with sigma of 0.02
 C11_11-C14_11 \\sim C21_11-C24_11
 C11_12-C14_12 \\sim C21_12-C24_12
 C11_21-C14_21 \\sim C21_21-C24_21
 C11_22-C14_22 \\sim C21_22-C24_22
 C11_31-C14_31 \\sim C21_31-C24_31
 C11_32-C14_32 \\sim C21_32-C24_32
 C11_41-C14_41 \\sim C21_41-C24_41
 C11_42-C14_42 \\sim C21_42-C24_42
 with sigma of 0.02
 C11_11-C15_11 \\sim C21_11-C25_11
 C11_12-C15_12 \\sim C21_12-C25_12
 C11_21-C15_21 \\sim C21_21-C25_21
 C11_22-C15_22 \\sim C21_22-C25_22
 C11_31-C15_31 \\sim C21_31-C25_31
 C11_32-C15_32 \\sim C21_32-C25_32
 C11_41-C15_41 \\sim C21_41-C25_41
 C11_42-C15_42 \\sim C21_42-C25_42
 with sigma of 0.02
 C12_11-C14_11 \\sim C22_11-C24_11
 C12_12-C14_12 \\sim C22_12-C24_12
 C12_21-C14_21 \\sim C22_21-C24_21
 C12_22-C14_22 \\sim C22_22-C24_22
 C12_31-C14_31 \\sim C22_31-C24_31
 C12_32-C14_32 \\sim C22_32-C24_32
 C12_41-C14_41 \\sim C22_41-C24_41
 C12_42-C14_42 \\sim C22_42-C24_42
 with sigma of 0.02
 C12_11-C15_11 \\sim C22_11-C25_11
 C12_12-C15_12 \\sim C22_12-C25_12
 C12_21-C15_21 \\sim C22_21-C25_21
 C12_22-C15_22 \\sim C22_22-C25_22
 C12_31-C15_31 \\sim C22_31-C25_31
 C12_32-C15_32 \\sim C22_32-C25_32
 C12_41-C15_41 \\sim C22_41-C25_41
 C12_42-C15_42 \\sim C22_42-C25_42
 with sigma of 0.02
 C12_11-C16_11 \\sim C22_11-C26_11
 C12_12-C16_12 \\sim C22_12-C26_12
 C12_21-C16_21 \\sim C22_21-C26_21
 C12_22-C16_22 \\sim C22_22-C26_22
 C12_31-C16_31 \\sim C22_31-C26_31
 C12_32-C16_32 \\sim C22_32-C26_32
 C12_41-C16_41 \\sim C22_41-C26_41
 C12_42-C16_42 \\sim C22_42-C26_42
 with sigma of 0.02
 C13_11-C15_11 \\sim C23_11-C25_11
 C13_12-C15_12 \\sim C23_12-C25_12
 C13_21-C15_21 \\sim C23_21-C25_21
 C13_22-C15_22 \\sim C23_22-C25_22
 C13_31-C15_31 \\sim C23_31-C25_31
 C13_32-C15_32 \\sim C23_32-C25_32
 C13_41-C15_41 \\sim C23_41-C25_41
 C13_42-C15_42 \\sim C23_42-C25_42
 with sigma of 0.02
 C13_11-C16_11 \\sim C23_11-C26_11
 C13_12-C16_12 \\sim C23_12-C26_12
 C13_21-C16_21 \\sim C23_21-C26_21
 C13_22-C16_22 \\sim C23_22-C26_22
 C13_31-C16_31 \\sim C23_31-C26_31
 C13_32-C16_32 \\sim C23_32-C26_32
 C13_41-C16_41 \\sim C23_41-C26_41
 C13_42-C16_42 \\sim C23_42-C26_42
 with sigma of 0.02
 C14_11-C16_11 \\sim C24_11-C26_11
 C14_12-C16_12 \\sim C24_12-C26_12
 C14_21-C16_21 \\sim C24_21-C26_21
 C14_22-C16_22 \\sim C24_22-C26_22
 C14_31-C16_31 \\sim C24_31-C26_31
 C14_32-C16_32 \\sim C24_32-C26_32
 C14_41-C16_41 \\sim C24_41-C26_41
 C14_42-C16_42 \\sim C24_42-C26_42
 with sigma of 0.02
3. Restrained planarity
 C11'_10, C12'_10, C13'_10, C14'_10, C15'_10, C16'_10
 C11'_20, C12'_20, C13'_20, C14'_20, C15'_20, C16'_20
 C11'_30, C12'_30, C13'_30, C14'_30, C15'_30, C16'_30
 C11'_40, C12'_40, C13'_40, C14'_40, C15'_40, C16'_40
 with sigma of 0.1
 C21'_10, C22'_10, C23'_10, C24'_10, C25'_10, C26'_10
 C21'_20, C22'_20, C23'_20, C24'_20, C25'_20, C26'_20
 C21'_30, C22'_30, C23'_30, C24'_30, C25'_30, C26'_30
 C21'_40, C22'_40, C23'_40, C24'_40, C25'_40, C26'_40
 with sigma of 0.1
 S1'_10, C2'_10, C3'_10, C4'_10, C5'_10
 S1'_20, C2'_20, C3'_20, C4'_20, C5'_20
 S1'_30, C2'_30, C3'_30, C4'_30, C5'_30
 S1'_40, C2'_40, C3'_40, C4'_40, C5'_40
 with sigma of 0.1
 C11_11, C12_11, C13_11, C14_11, C15_11, C16_11
 C11_12, C12_12, C13_12, C14_12, C15_12, C16_12
 C11_21, C12_21, C13_21, C14_21, C15_21, C16_21
 C11_22, C12_22, C13_22, C14_22, C15_22, C16_22
 C11_31, C12_31, C13_31, C14_31, C15_31, C16_31
 C11_32, C12_32, C13_32, C14_32, C15_32, C16_32
 C11_41, C12_41, C13_41, C14_41, C15_41, C16_41
 C11_42, C12_42, C13_42, C14_42, C15_42, C16_42
 with sigma of 0.1
 C21_11, C22_11, C23_11, C24_11, C25_11, C26_11
 C21_12, C22_12, C23_12, C24_12, C25_12, C26_12
 C21_21, C22_21, C23_21, C24_21, C25_21, C26_21
 C21_22, C22_22, C23_22, C24_22, C25_22, C26_22
 C21_31, C22_31, C23_31, C24_31, C25_31, C26_31
 C21_32, C22_32, C23_32, C24_32, C25_32, C26_32
 C21_41, C22_41, C23_41, C24_41, C25_41, C26_41
 C21_42, C22_42, C23_42, C24_42, C25_42, C26_42
 with sigma of 0.1
4. Uiso/Uaniso restraints and constraints
C15_11 \\sim C17_11 \\sim C18_11 \\sim C15_12 \\sim C17_12 \\sim C18_12 \\sim
C15_21 \\sim C17_21 \\sim C18_21 \\sim C15_22 \\sim C17_22 \\sim C18_22 \\sim
C15_31 \\sim C17_31 \\sim C18_31 \\sim C15_32 \\sim C17_32 \\sim C18_32 \\sim
C15_41 \\sim C17_41 \\sim C18_41 \\sim C15_42 \\sim C17_42 \\sim C18_42: within
2A with sigma of 0.02 and sigma for terminal atoms of 0.04 within 2A
C25_11 \\sim C27_11 \\sim C28_11 \\sim C25_12 \\sim C27_12 \\sim C28_12 \\sim
C25_21 \\sim C27_21 \\sim C28_21 \\sim C25_22 \\sim C27_22 \\sim C28_22 \\sim
C25_31 \\sim C27_31 \\sim C28_31 \\sim C25_32 \\sim C27_32 \\sim C28_32 \\sim
C25_41 \\sim C27_41 \\sim C28_41 \\sim C25_42 \\sim C27_42 \\sim C28_42: within
2A with sigma of 0.02 and sigma for terminal atoms of 0.04 within 2A
Uiso(C18_22) = Uiso(C18_12)
Uiso(C18_42) = Uiso(C18_32)
Uiso(C18_21) = Uiso(C18_11)
Uiso(C28_11) = Uiso(C28_21)
Uiso(C28_41) = Uiso(C28_31)
Uiso(C27_41) = Uiso(C27_31)
5. Others
 Sof(S1')=Sof(C2')=Sof(C3')=Sof(H3')=Sof(C4')=Sof(H4')=Sof(C5')=Sof(C11')=
 Sof(C12')=Sof(H12')=Sof(C13')=Sof(H13')=Sof(C14')=Sof(C15')=Sof(H15')=
 Sof(C16')=Sof(H16')=Sof(C21')=Sof(C22')=Sof(H22')=Sof(C23')=Sof(H23')=
 Sof(C24')=Sof(C25')=Sof(H25')=Sof(C26')=Sof(H26')=Sof(C1)=Sof(H1)=Sof(C2)=
 Sof(C11)=Sof(C12)=Sof(C13)=Sof(H13)=Sof(C14)=Sof(H14)=Sof(C15)=Sof(C16)=
 Sof(H16)=Sof(C17)=Sof(H17A)=Sof(H17B)=Sof(C18)=Sof(H18A)=Sof(H18B)=Sof(H18C)=
 Sof(C21)=Sof(C22)=Sof(C23)=Sof(H23)=Sof(C24)=Sof(H24)=Sof(C25)=Sof(C26)=
 Sof(H26)=Sof(C27)=Sof(H27A)=Sof(H27B)=Sof(C28)=Sof(H28A)=Sof(H28B)=Sof(H28C)=
 Sof(C1)=Sof(H1)=Sof(C2)=Sof(C11)=Sof(C12)=Sof(C13)=Sof(H13)=Sof(C14)=Sof(H14)=
 Sof(C15)=Sof(C16)=Sof(H16)=Sof(C17)=Sof(H17A)=Sof(H17B)=Sof(C18)=Sof(H18A)=
 Sof(H18B)=Sof(H18C)=Sof(C21)=Sof(C22)=Sof(C23)=Sof(H23)=Sof(C24)=Sof(H24)=
 Sof(C25)=Sof(C26)=Sof(H26)=Sof(C27)=Sof(H27A)=Sof(H27B)=Sof(C28)=Sof(H28A)=
 Sof(H28B)=Sof(H28C)=1-FVAR(1)
 Sof(S1')=Sof(C2')=Sof(C3')=Sof(H3')=Sof(C4')=Sof(H4')=Sof(C5')=Sof(C11')=
 Sof(C12')=Sof(H12')=Sof(C13')=Sof(H13')=Sof(C14')=Sof(C15')=Sof(H15')=
 Sof(C16')=Sof(H16')=Sof(C21')=Sof(C22')=Sof(H22')=Sof(C23')=Sof(H23')=
 Sof(C24')=Sof(C25')=Sof(H25')=Sof(C26')=Sof(H26')=Sof(C1)=Sof(H1)=Sof(C2)=
 Sof(C11)=Sof(C12)=Sof(C13)=Sof(H13)=Sof(C14)=Sof(H14)=Sof(C15)=Sof(C16)=
 Sof(H16)=Sof(C17)=Sof(H17A)=Sof(H17B)=Sof(C18)=Sof(H18A)=Sof(H18B)=Sof(H18C)=
 Sof(C21)=Sof(C22)=Sof(C23)=Sof(H23)=Sof(C24)=Sof(H24)=Sof(C25)=Sof(C26)=
 Sof(H26)=Sof(C27)=Sof(H27A)=Sof(H27B)=Sof(C28)=Sof(H28A)=Sof(H28B)=Sof(H28C)=
 Sof(C1)=Sof(H1)=Sof(C2)=Sof(C11)=Sof(C12)=Sof(C13)=Sof(H13)=Sof(C14)=Sof(H14)=
 Sof(C15)=Sof(C16)=Sof(H16)=Sof(C17)=Sof(H17A)=Sof(H17B)=Sof(C18)=Sof(H18A)=
 Sof(H18B)=Sof(H18C)=Sof(C21)=Sof(C22)=Sof(C23)=Sof(H23)=Sof(C24)=Sof(H24)=
 Sof(C25)=Sof(C26)=Sof(H26)=Sof(C27)=Sof(H27A)=Sof(H27B)=Sof(C28)=Sof(H28A)=
 Sof(H28B)=Sof(H28C)=FVAR(1)
 Sof(C23)=Sof(H23)=Sof(C24)=Sof(H24)=Sof(C25)=Sof(C26)=Sof(H26)=Sof(C27)=
 Sof(H27A)=Sof(H27B)=Sof(C28)=Sof(H28A)=Sof(H28B)=Sof(H28C)=Sof(S1')=Sof(C2')=
 Sof(C3')=Sof(H3')=Sof(C4')=Sof(H4')=Sof(C5')=Sof(C11')=Sof(C12')=Sof(H12')=
 Sof(C13')=Sof(H13')=Sof(C14')=Sof(C15')=Sof(H15')=Sof(C16')=Sof(H16')=
 Sof(C21')=Sof(C22')=Sof(H22')=Sof(C23')=Sof(H23')=Sof(C24')=Sof(C25')=
 Sof(H25')=Sof(C26')=Sof(H26')=Sof(C1)=Sof(H1)=Sof(C2)=Sof(C11)=Sof(C12)=
 Sof(C13)=Sof(H13)=Sof(C14)=Sof(H14)=Sof(C15)=Sof(C16)=Sof(H16)=Sof(C17)=
 Sof(H17A)=Sof(H17B)=Sof(C18)=Sof(H18A)=Sof(H18B)=Sof(H18C)=Sof(C21)=Sof(C22)=
 Sof(C1)=Sof(H1)=Sof(C2)=Sof(C11)=Sof(C12)=Sof(C13)=Sof(H13)=Sof(C14)=Sof(H14)=
 Sof(C15)=Sof(C16)=Sof(H16)=Sof(C17)=Sof(H17A)=Sof(H17B)=Sof(C18)=Sof(H18A)=
 Sof(H18B)=Sof(H18C)=Sof(C21)=Sof(C22)=Sof(C23)=Sof(H23)=Sof(C24)=Sof(H24)=
 Sof(C25)=Sof(C26)=Sof(H26)=Sof(C27)=Sof(H27A)=Sof(H27B)=Sof(C28)=Sof(H28A)=
 Sof(H28B)=Sof(H28C)=1-FVAR(2)
 Sof(S1')=Sof(C2')=Sof(C3')=Sof(H3')=Sof(C4')=Sof(H4')=Sof(C5')=Sof(C11')=
 Sof(C12')=Sof(H12')=Sof(C13')=Sof(H13')=Sof(C14')=Sof(C15')=Sof(H15')=
 Sof(C16')=Sof(H16')=Sof(C21')=Sof(C22')=Sof(H22')=Sof(C23')=Sof(H23')=
 Sof(C24')=Sof(C25')=Sof(H25')=Sof(C26')=Sof(H26')=Sof(C1)=Sof(H1)=Sof(C2)=
 Sof(C11)=Sof(C12)=Sof(C13)=Sof(H13)=Sof(C14)=Sof(H14)=Sof(C15)=Sof(C16)=
 Sof(H16)=Sof(C17)=Sof(H17A)=Sof(H17B)=Sof(C18)=Sof(H18A)=Sof(H18B)=Sof(H18C)=
 Sof(C21)=Sof(C22)=Sof(C1)=Sof(H1)=Sof(C2)=Sof(C11)=Sof(C12)=Sof(C13)=Sof(H13)=
 Sof(C14)=Sof(H14)=Sof(C15)=Sof(C16)=Sof(H16)=Sof(C17)=Sof(H17A)=Sof(H17B)=
 Sof(C18)=Sof(H18A)=Sof(H18B)=Sof(H18C)=Sof(C21)=Sof(C22)=Sof(C23)=Sof(H23)=
 Sof(C24)=Sof(H24)=Sof(C25)=Sof(C26)=Sof(H26)=Sof(C27)=Sof(H27A)=Sof(H27B)=
 Sof(C28)=Sof(H28A)=Sof(H28B)=Sof(H28C)=Sof(C23)=Sof(H23)=Sof(C24)=Sof(H24)=
 Sof(C25)=Sof(C26)=Sof(H26)=Sof(C27)=Sof(H27A)=Sof(H27B)=Sof(C28)=Sof(H28A)=
 Sof(H28B)=Sof(H28C)=FVAR(2)
6.a Secondary CH2 refined with riding coordinates:
 C17(H17A,H17B), C27(H27A,H27B), C17(H17A,H17B), C27(H27A,H27B), C17(H17A,
 H17B), C27(H27A,H27B), C17(H17A,H17B), C27(H27A,H27B), C17(H17A,H17B),
 C27(H27A,H27B), C17(H17A,H17B), C27(H27A,H27B), C17(H17A,H17B), C27(H27A,H27B),
  C17(H17A,H17B), C27(H27A,H27B)
6.b Me refined with riding coordinates:
 C18(H18A,H18B,H18C), C28(H28A,H28B,H28C), C18(H18A,H18B,H18C), C28(H28A,H28B,
 H28C), C18(H18A,H18B,H18C), C28(H28A,H28B,H28C), C18(H18A,H18B,H18C), C28(H28A,
 H28B,H28C), C18(H18A,H18B,H18C), C28(H28A,H28B,H28C), C18(H18A,H18B,H18C),
 C28(H28A,H28B,H28C), C18(H18A,H18B,H18C), C28(H28A,H28B,H28C), C18(H18A,H18B,
 H18C), C28(H28A,H28B,H28C)
6.c Aromatic/amide H refined with riding coordinates:
 C3'(H3'), C4'(H4'), C12'(H12'), C13'(H13'), C15'(H15'), C16'(H16'),
 C22'(H22'), C23'(H23'), C25'(H25'), C26'(H26'), C1(H1), C13(H13), C14(H14),
 C16(H16), C23(H23), C24(H24), C26(H26), C1(H1), C13(H13), C14(H14), C16(H16),
 C23(H23), C24(H24), C26(H26), C3'(H3'), C4'(H4'), C12'(H12'), C13'(H13'),
 C15'(H15'), C16'(H16'), C22'(H22'), C23'(H23'), C25'(H25'), C26'(H26'), C1(H1),
  C13(H13), C14(H14), C16(H16), C23(H23), C24(H24), C26(H26), C1(H1), C13(H13),
 C14(H14), C16(H16), C23(H23), C24(H24), C26(H26), C3'(H3'), C4'(H4'),
 C12'(H12'), C13'(H13'), C15'(H15'), C16'(H16'), C22'(H22'), C23'(H23'),
 C25'(H25'), C26'(H26'), C1(H1), C13(H13), C14(H14), C16(H16), C23(H23),
 C24(H24), C26(H26), C1(H1), C13(H13), C14(H14), C16(H16), C23(H23), C24(H24),
 C26(H26), C3'(H3'), C4'(H4'), C12'(H12'), C13'(H13'), C15'(H15'), C16'(H16'),
 C22'(H22'), C23'(H23'), C25'(H25'), C26'(H26'), C1(H1), C13(H13), C14(H14),
 C16(H16), C23(H23), C24(H24), C26(H26), C1(H1), C13(H13), C14(H14), C16(H16),
 C23(H23), C24(H24), C26(H26)
;
_olex2_submission_special_instructions 'No special instructions were received'

loop_
_space_group_symop_operation_xyz
'x, y, z'
'-x, y+1/2, -z'

loop_
_atom_site_label
_atom_site_type_symbol
_atom_site_fract_x
_atom_site_fract_y
_atom_site_fract_z
_atom_site_U_iso_or_equiv
_atom_site_adp_type
_atom_site_occupancy
_atom_site_site_symmetry_order
_atom_site_calc_flag
_atom_site_refinement_flags_posn
_atom_site_refinement_flags_adp
_atom_site_refinement_flags_occupancy
_atom_site_disorder_assembly
_atom_site_disorder_group
S1'_10 S 0.5561(5) 0.5945(15) 0.9828(4) 0.071(5) Uiso 0.533(16) 1 d D . P A 1
C2'_10 C 0.6177(15) 0.702(4) 1.0235(9) 0.057(11) Uiso 0.533(16) 1 d D . P A 1
C3'_10 C 0.6284(16) 0.829(4) 0.9994(10) 0.056(11) Uiso 0.533(16) 1 d D . P A 1
H3'_10 H 0.6600 0.9059 1.0147 0.067 Uiso 0.533(16) 1 calc R U P A 1
C4'_10 C 0.5896(16) 0.843(4) 0.9497(11) 0.054(11) Uiso 0.533(16) 1 d D . P A 1
H4'_10 H 0.5932 0.9303 0.9289 0.065 Uiso 0.533(16) 1 calc R U P A 1
C5'_10 C 0.5478(16) 0.728(3) 0.9334(9) 0.051(10) Uiso 0.533(16) 1 d D . P A 1
C11'_10 C 0.6487(14) 0.643(3) 1.0730(8) 0.060(11) Uiso 0.533(16) 1 d D . P A 1
C12'_10 C 0.6279(12) 0.505(3) 1.0926(8) 0.059(9) Uiso 0.533(16) 1 d D . P A 1
H12'_10 H 0.5881 0.4485 1.0742 0.071 Uiso 0.533(16) 1 calc R U P A 1
C13'_10 C 0.6638(13) 0.449(3) 1.1380(8) 0.055(8) Uiso 0.533(16) 1 d D . P A 1
H13'_10 H 0.6491 0.3535 1.1500 0.067 Uiso 0.533(16) 1 calc R U P A 1
C14'_10 C 0.7217(16) 0.529(3) 1.1670(9) 0.072(10) Uiso 0.533(16) 1 d D . P A 1
C15'_10 C 0.7400(15) 0.667(3) 1.1483(9) 0.064(11) Uiso 0.533(16) 1 d D . P A 1
H15'_10 H 0.7781 0.7251 1.1677 0.076 Uiso 0.533(16) 1 calc R U P A 1
C16'_10 C 0.7048(18) 0.724(3) 1.1023(10) 0.083(12) Uiso 0.533(16) 1 d D . P A 1
H16'_10 H 0.7191 0.8196 1.0907 0.099 Uiso 0.533(16) 1 calc R U P A 1
C21'_10 C 0.5083(14) 0.700(3) 0.8836(7) 0.061(11) Uiso 0.533(16) 1 d D . P A 1
C22'_10 C 0.4519(13) 0.587(3) 0.8781(8) 0.057(10) Uiso 0.533(16) 1 d D . P A 1
H22'_10 H 0.4382 0.5302 0.9085 0.068 Uiso 0.533(16) 1 calc R U P A 1
C23'_10 C 0.4154(13) 0.557(3) 0.8294(8) 0.064(9) Uiso 0.533(16) 1 d D . P A 1
H23'_10 H 0.3762 0.4814 0.8268 0.077 Uiso 0.533(16) 1 calc R U P A 1
C24'_10 C 0.4359(16) 0.638(4) 0.7838(8) 0.071(11) Uiso 0.533(16) 1 d D . P A 1
C25'_10 C 0.4899(15) 0.750(3) 0.7893(7) 0.064(11) Uiso 0.533(16) 1 d D . P A 1
H25'_10 H 0.5037 0.8062 0.7588 0.077 Uiso 0.533(16) 1 calc R U P A 1
C26'_10 C 0.5254(14) 0.784(3) 0.8391(9) 0.069(10) Uiso 0.533(16) 1 d D . P A 1
H26'_10 H 0.5611 0.8654 0.8423 0.083 Uiso 0.533(16) 1 calc R U P A 1
C1_11 C 0.7558(13) 0.468(4) 1.2164(11) 0.063(11) Uiso 0.533(16) 1 d D . P A 1
H1_11 H 0.7195 0.4117 1.2371 0.076 Uiso 0.533(16) 1 calc R U P A 1
C2_11 C 0.8310(11) 0.481(4) 1.2371(8) 0.080(11) Uiso 0.533(16) 1 d D . P A 1
C11_11 C 0.8517(10) 0.434(3) 1.2921(6) 0.065(9) Uiso 0.533(16) 1 d D . P A 1
C12_11 C 0.9350(10) 0.468(3) 1.3013(6) 0.069(9) Uiso 0.533(16) 1 d D . P A 1
C13_11 C 0.9694(11) 0.442(3) 1.3511(8) 0.087(11) Uiso 0.533(16) 1 d D . P A 1
H13_11 H 1.0250 0.4634 1.3574 0.105 Uiso 0.533(16) 1 calc R U P A 1
C14_11 C 0.9235(12) 0.387(3) 1.3910(7) 0.067(9) Uiso 0.533(16) 1 d D . P A 1
H14_11 H 0.9480 0.3712 1.4252 0.081 Uiso 0.533(16) 1 calc R U P A 1
C15_11 C 0.8427(12) 0.352(4) 1.3841(6) 0.087(11) Uiso 0.533(16) 1 d D U P A 1
C16_11 C 0.8071(10) 0.372(3) 1.3324(7) 0.056(9) Uiso 0.533(16) 1 d D . P A 1
H16_11 H 0.7526 0.3441 1.3258 0.067 Uiso 0.533(16) 1 calc R U P A 1
C17_11 C 0.7856(17) 0.270(4) 1.4221(7) 0.109(15) Uiso 0.533(16) 1 d D U P A 1
H17A_11 H 0.7289 0.2989 1.4145 0.131 Uiso 0.533(16) 1 calc R U P A 1
H17B_11 H 0.7903 0.1627 1.4163 0.131 Uiso 0.533(16) 1 calc R U P A 1
C18_11 C 0.808(2) 0.307(4) 1.4806(6) 0.137(10) Uiso 0.533(16) 1 d D U P A 1
H18A_11 H 0.7710 0.2543 1.5045 0.205 Uiso 0.533(16) 1 calc R U P A 1
H18B_11 H 0.8635 0.2765 1.4882 0.205 Uiso 0.533(16) 1 calc R U P A 1
H18C_11 H 0.8023 0.4124 1.4863 0.205 Uiso 0.533(16) 1 calc R U P A 1
C21_11 C 0.9074(10) 0.533(3) 1.2128(6) 0.077(10) Uiso 0.533(16) 1 d D . P A 1
C22_11 C 0.9675(10) 0.532(3) 1.2537(6) 0.081(10) Uiso 0.533(16) 1 d D . P A 1
C23_11 C 1.0458(10) 0.580(3) 1.2417(7) 0.070(8) Uiso 0.533(16) 1 d D . P A 1
H23_11 H 1.0867 0.5822 1.2686 0.084 Uiso 0.533(16) 1 calc R U P A 1
C24_11 C 1.0625(11) 0.625(3) 1.1914(8) 0.068(9) Uiso 0.533(16) 1 d D . P A 1
H24_11 H 1.1163 0.6536 1.1835 0.082 Uiso 0.533(16) 1 calc R U P A 1
C25_11 C 1.0050(13) 0.630(3) 1.1511(6) 0.087(10) Uiso 0.533(16) 1 d D U P A 1
C26_11 C 0.9259(12) 0.574(4) 1.1614(7) 0.082(11) Uiso 0.533(16) 1 d D . P A 1
H26_11 H 0.8868 0.5664 1.1334 0.099 Uiso 0.533(16) 1 calc R U P A 1
C27_11 C 1.023(2) 0.691(2) 1.0950(6) 0.111(11) Uiso 0.533(16) 1 d D U P A 1
H27A_11 H 0.9805 0.7631 1.0847 0.133 Uiso 0.533(16) 1 calc R U P A 1
H27B_11 H 1.0756 0.7411 1.0952 0.133 Uiso 0.533(16) 1 calc R U P A 1
C28_11 C 1.023(3) 0.564(3) 1.0541(8) 0.153(11) Uiso 0.533(16) 1 d D U P A 1
H28A_11 H 1.0344 0.6037 1.0184 0.230 Uiso 0.533(16) 1 calc R U P A 1
H28B_11 H 1.0653 0.4937 1.0642 0.230 Uiso 0.533(16) 1 calc R U P A 1
H28C_11 H 0.9704 0.5157 1.0536 0.230 Uiso 0.533(16) 1 calc R U P A 1
C1_12 C 0.4042(15) 0.597(4) 0.7307(13) 0.075(13) Uiso 0.533(16) 1 d D . P A 1
H1_12 H 0.4384 0.6241 0.7022 0.090 Uiso 0.533(16) 1 calc R U P A 1
C2_12 C 0.3356(13) 0.528(4) 0.7148(8) 0.076(11) Uiso 0.533(16) 1 d D . P A 1
C11_12 C 0.2606(11) 0.497(3) 0.7435(7) 0.076(11) Uiso 0.533(16) 1 d D . P A 1
C12_12 C 0.2150(11) 0.397(3) 0.7115(7) 0.071(10) Uiso 0.533(16) 1 d D . P A 1
C13_12 C 0.1406(13) 0.349(3) 0.7303(9) 0.097(13) Uiso 0.533(16) 1 d D . P A 1
H13_12 H 0.1098 0.2797 0.7103 0.116 Uiso 0.533(16) 1 calc R U P A 1
C14_12 C 0.1122(13) 0.401(4) 0.7773(10) 0.095(13) Uiso 0.533(16) 1 d D . P A 1
H14_12 H 0.0609 0.3681 0.7891 0.114 Uiso 0.533(16) 1 calc R U P A 1
C15_12 C 0.1545(13) 0.499(3) 0.8083(8) 0.080(10) Uiso 0.533(16) 1 d D U P A 1
C16_12 C 0.2324(14) 0.546(3) 0.7916(8) 0.080(12) Uiso 0.533(16) 1 d D . P A 1
H16_12 H 0.2640 0.6107 0.8133 0.096 Uiso 0.533(16) 1 calc R U P A 1
C17_12 C 0.121(2) 0.541(2) 0.8634(7) 0.092(9) Uiso 0.533(16) 1 d D U P A 1
H17A_12 H 0.1619 0.5203 0.8916 0.111 Uiso 0.533(16) 1 calc R U P A 1
H17B_12 H 0.0723 0.4808 0.8710 0.111 Uiso 0.533(16) 1 calc R U P A 1
C18_12 C 0.098(3) 0.704(3) 0.8641(14) 0.144(9) Uiso 0.533(16) 1 d D U P A 1
H18A_12 H 0.0771 0.7304 0.8992 0.216 Uiso 0.533(16) 1 calc R U P A 1
H18B_12 H 0.1467 0.7633 0.8570 0.216 Uiso 0.533(16) 1 calc R U P A 1
H18C_12 H 0.0573 0.7239 0.8364 0.216 Uiso 0.533(16) 1 calc R U P A 1
C21_12 C 0.3262(13) 0.464(3) 0.6604(7) 0.085(11) Uiso 0.533(16) 1 d D . P A 1
C22_12 C 0.2551(12) 0.377(3) 0.6604(7) 0.077(10) Uiso 0.533(16) 1 d D . P A 1
C23_12 C 0.2354(13) 0.295(3) 0.6145(8) 0.088(10) Uiso 0.533(16) 1 d D . P A 1
H23_12 H 0.1888 0.2342 0.6138 0.106 Uiso 0.533(16) 1 calc R U P A 1
C24_12 C 0.2836(15) 0.304(3) 0.5711(8) 0.088(10) Uiso 0.533(16) 1 d D . P A 1
H24_12 H 0.2683 0.2513 0.5398 0.106 Uiso 0.533(16) 1 calc R U P A 1
C25_12 C 0.3536(14) 0.385(3) 0.5701(7) 0.088(10) Uiso 0.533(16) 1 d D U P A 1
C26_12 C 0.3749(14) 0.469(3) 0.6161(9) 0.099(12) Uiso 0.533(16) 1 d D . P A 1
H26_12 H 0.4222 0.5284 0.6162 0.119 Uiso 0.533(16) 1 calc R U P A 1
C27_12 C 0.4041(16) 0.399(2) 0.5190(8) 0.099(10) Uiso 0.533(16) 1 d D U P A 1
H27A_12 H 0.3855 0.3251 0.4924 0.119 Uiso 0.533(16) 1 calc R U P A 1
H27B_12 H 0.4617 0.3789 0.5275 0.119 Uiso 0.533(16) 1 calc R U P A 1
C28_12 C 0.395(2) 0.554(3) 0.4954(10) 0.118(11) Uiso 0.533(16) 1 d D U P A 1
H28A_12 H 0.4273 0.5616 0.4629 0.177 Uiso 0.533(16) 1 calc R U P A 1
H28B_12 H 0.3381 0.5724 0.4867 0.177 Uiso 0.533(16) 1 calc R U P A 1
H28C_12 H 0.4141 0.6260 0.5217 0.177 Uiso 0.533(16) 1 calc R U P A 1
S1'_20 S 0.5583(6) 0.5409(17) 0.9805(4) 0.067(5) Uiso 0.467(16) 1 d D . P A 2
C2'_20 C 0.6197(17) 0.646(4) 1.0229(11) 0.065(14) Uiso 0.467(16) 1 d D . P A 2
C3'_20 C 0.630(2) 0.775(5) 0.9997(15) 0.089(18) Uiso 0.467(16) 1 d D . P A 2
H3'_20 H 0.6627 0.8508 1.0149 0.106 Uiso 0.467(16) 1 calc R U P A 2
C4'_20 C 0.588(2) 0.790(5) 0.9501(16) 0.10(2) Uiso 0.467(16) 1 d D . P A 2
H4'_20 H 0.5886 0.8803 0.9310 0.121 Uiso 0.467(16) 1 calc R U P A 2
C5'_20 C 0.549(2) 0.674(4) 0.9313(11) 0.070(15) Uiso 0.467(16) 1 d D . P A 2
C11'_20 C 0.6534(15) 0.586(3) 1.0719(9) 0.055(11) Uiso 0.467(16) 1 d D . P A 2
C12'_20 C 0.6341(15) 0.445(3) 1.0887(10) 0.074(12) Uiso 0.467(16) 1 d D . P A 2
H12'_20 H 0.5975 0.3877 1.0678 0.089 Uiso 0.467(16) 1 calc R U P A 2
C13'_20 C 0.6665(19) 0.386(3) 1.1348(12) 0.098(15) Uiso 0.467(16) 1 d D . P A 2
H13'_20 H 0.6522 0.2890 1.1452 0.118 Uiso 0.467(16) 1 calc R U P A 2
C14'_20 C 0.7208(16) 0.467(3) 1.1667(9) 0.055(11) Uiso 0.467(16) 1 d D . P A 2
C15'_20 C 0.7379(19) 0.608(4) 1.1510(10) 0.067(12) Uiso 0.467(16) 1 d D . P A 2
H15'_20 H 0.7728 0.6664 1.1726 0.081 Uiso 0.467(16) 1 calc R U P A 2
C16'_20 C 0.7055(17) 0.667(3) 1.1041(10) 0.057(11) Uiso 0.467(16) 1 d D . P A 2
H16'_20 H 0.7192 0.7643 1.0941 0.068 Uiso 0.467(16) 1 calc R U P A 2
C21'_20 C 0.5044(17) 0.644(4) 0.8819(9) 0.067(13) Uiso 0.467(16) 1 d D . P A 2
C22'_20 C 0.4499(16) 0.529(4) 0.8769(9) 0.078(14) Uiso 0.467(16) 1 d D . P A 2
H22'_20 H 0.4372 0.4718 0.9074 0.094 Uiso 0.467(16) 1 calc R U P A 2
C23'_20 C 0.4138(15) 0.496(3) 0.8281(10) 0.069(11) Uiso 0.467(16) 1 d D . P A 2
H23'_20 H 0.3769 0.4163 0.8255 0.083 Uiso 0.467(16) 1 calc R U P A 2
C24'_20 C 0.4311(16) 0.578(4) 0.7829(8) 0.060(11) Uiso 0.467(16) 1 d D . P A 2
C25'_20 C 0.485(2) 0.692(4) 0.7875(10) 0.087(15) Uiso 0.467(16) 1 d D . P A 2
H25'_20 H 0.4962 0.7508 0.7571 0.104 Uiso 0.467(16) 1 calc R U P A 2
C26'_20 C 0.5234(16) 0.724(4) 0.8365(10) 0.063(11) Uiso 0.467(16) 1 d D . P A 2
H26'_20 H 0.5626 0.7996 0.8386 0.076 Uiso 0.467(16) 1 calc R U P A 2
C1_21 C 0.7529(15) 0.399(5) 1.2170(13) 0.075(14) Uiso 0.467(16) 1 d D . P A 2
H1_21 H 0.7161 0.3418 1.2370 0.090 Uiso 0.467(16) 1 calc R U P A 2
C2_21 C 0.8283(11) 0.411(4) 1.2369(7) 0.050(10) Uiso 0.467(16) 1 d D . P A 2
C11_21 C 0.8500(11) 0.362(3) 1.2914(6) 0.059(10) Uiso 0.467(16) 1 d D . P A 2
C12_21 C 0.9325(11) 0.400(3) 1.3009(6) 0.072(11) Uiso 0.467(16) 1 d D . P A 2
C13_21 C 0.9655(11) 0.376(3) 1.3520(8) 0.068(11) Uiso 0.467(16) 1 d D . P A 2
H13_21 H 1.0200 0.4016 1.3596 0.082 Uiso 0.467(16) 1 calc R U P A 2
C14_21 C 0.9191(14) 0.315(4) 1.3907(8) 0.077(12) Uiso 0.467(16) 1 d D . P A 2
H14_21 H 0.9432 0.2923 1.4244 0.092 Uiso 0.467(16) 1 calc R U P A 2
C15_21 C 0.8383(13) 0.285(3) 1.3825(7) 0.070(11) Uiso 0.467(16) 1 d D U P A 2
C16_21 C 0.8042(12) 0.300(4) 1.3308(9) 0.081(13) Uiso 0.467(16) 1 d D . P A 2
H16_21 H 0.7506 0.2681 1.3234 0.098 Uiso 0.467(16) 1 calc R U P A 2
C17_21 C 0.7842(18) 0.241(2) 1.4297(10) 0.092(15) Uiso 0.467(16) 1 d D U P A 2
H17A_21 H 0.7393 0.1784 1.4167 0.111 Uiso 0.467(16) 1 calc R U P A 2
H17B_21 H 0.8162 0.1848 1.4563 0.111 Uiso 0.467(16) 1 calc R U P A 2
C18_21 C 0.750(2) 0.380(3) 1.4561(12) 0.137(10) Uiso 0.467(16) 1 d D U P A 2
H18A_21 H 0.7153 0.3518 1.4861 0.205 Uiso 0.467(16) 1 calc R U P A 2
H18B_21 H 0.7943 0.4415 1.4693 0.205 Uiso 0.467(16) 1 calc R U P A 2
H18C_21 H 0.7175 0.4351 1.4298 0.205 Uiso 0.467(16) 1 calc R U P A 2
C21_21 C 0.9035(10) 0.461(3) 1.2119(6) 0.057(9) Uiso 0.467(16) 1 d D . P A 2
C22_21 C 0.9650(11) 0.456(3) 1.2517(6) 0.067(10) Uiso 0.467(16) 1 d D . P A 2
C23_21 C 1.0433(12) 0.499(4) 1.2396(9) 0.096(12) Uiso 0.467(16) 1 d D . P A 2
H23_21 H 1.0848 0.4959 1.2662 0.115 Uiso 0.467(16) 1 calc R U P A 2
C24_21 C 1.0599(14) 0.545(5) 1.1886(11) 0.128(17) Uiso 0.467(16) 1 d D . P A 2
H24_21 H 1.1138 0.5717 1.1803 0.153 Uiso 0.467(16) 1 calc R U P A 2
C25_21 C 1.0016(15) 0.553(4) 1.1492(7) 0.099(12) Uiso 0.467(16) 1 d D U P A 2
C26_21 C 0.9217(14) 0.504(4) 1.1604(8) 0.083(12) Uiso 0.467(16) 1 d D . P A 2
H26_21 H 0.8817 0.5003 1.1328 0.100 Uiso 0.467(16) 1 calc R U P A 2
C27_21 C 1.025(2) 0.614(3) 1.0941(8) 0.099(12) Uiso 0.467(16) 1 d D U P A 2
H27A_21 H 1.0699 0.6854 1.0984 0.119 Uiso 0.467(16) 1 calc R U P A 2
H27B_21 H 0.9783 0.6662 1.0778 0.119 Uiso 0.467(16) 1 calc R U P A 2
C28_21 C 1.051(3) 0.488(4) 1.0574(10) 0.153(11) Uiso 0.467(16) 1 d D U P A 2
H28A_21 H 1.0662 0.5272 1.0224 0.230 Uiso 0.467(16) 1 calc R U P A 2
H28B_21 H 1.0980 0.4375 1.0735 0.230 Uiso 0.467(16) 1 calc R U P A 2
H28C_21 H 1.0065 0.4184 1.0530 0.230 Uiso 0.467(16) 1 calc R U P A 2
C1_22 C 0.3987(16) 0.538(4) 0.7308(15) 0.072(14) Uiso 0.467(16) 1 d D . P A 2
H1_22 H 0.4327 0.5617 0.7016 0.086 Uiso 0.467(16) 1 calc R U P A 2
C2_22 C 0.3282(14) 0.472(4) 0.7168(10) 0.079(14) Uiso 0.467(16) 1 d D . P A 2
C11_22 C 0.2547(12) 0.442(3) 0.7475(8) 0.066(11) Uiso 0.467(16) 1 d D . P A 2
C12_22 C 0.2061(14) 0.345(3) 0.7157(8) 0.101(15) Uiso 0.467(16) 1 d D . P A 2
C13_22 C 0.1324(15) 0.298(4) 0.7345(11) 0.098(15) Uiso 0.467(16) 1 d D . P A 2
H13_22 H 0.0999 0.2327 0.7138 0.117 Uiso 0.467(16) 1 calc R U P A 2
C14_22 C 0.1067(16) 0.345(4) 0.7829(12) 0.112(18) Uiso 0.467(16) 1 d D . P A 2
H14_22 H 0.0552 0.3137 0.7950 0.134 Uiso 0.467(16) 1 calc R U P A 2
C15_22 C 0.1518(18) 0.436(4) 0.8150(9) 0.114(15) Uiso 0.467(16) 1 d D U P A 2
C16_22 C 0.2271(17) 0.492(4) 0.7953(10) 0.092(15) Uiso 0.467(16) 1 d D . P A 2
H16_22 H 0.2571 0.5623 0.8152 0.110 Uiso 0.467(16) 1 calc R U P A 2
C17_22 C 0.125(3) 0.484(3) 0.8712(9) 0.160(18) Uiso 0.467(16) 1 d D U P A 2
H17A_22 H 0.0757 0.4287 0.8812 0.192 Uiso 0.467(16) 1 calc R U P A 2
H17B_22 H 0.1680 0.4609 0.8977 0.192 Uiso 0.467(16) 1 calc R U P A 2
C18_22 C 0.107(4) 0.649(3) 0.8716(17) 0.144(9) Uiso 0.467(16) 1 d D U P A 2
H18A_22 H 0.0899 0.6789 0.9074 0.216 Uiso 0.467(16) 1 calc R U P A 2
H18B_22 H 0.1560 0.7033 0.8620 0.216 Uiso 0.467(16) 1 calc R U P A 2
H18C_22 H 0.0639 0.6712 0.8456 0.216 Uiso 0.467(16) 1 calc R U P A 2
C21_22 C 0.3152(14) 0.409(3) 0.6629(8) 0.074(11) Uiso 0.467(16) 1 d D . P A 2
C22_22 C 0.2436(14) 0.320(3) 0.6658(7) 0.089(13) Uiso 0.467(16) 1 d D . P A 2
C23_22 C 0.2217(15) 0.234(3) 0.6225(10) 0.095(12) Uiso 0.467(16) 1 d D . P A 2
H23_22 H 0.1748 0.1739 0.6240 0.114 Uiso 0.467(16) 1 calc R U P A 2
C24_22 C 0.2673(17) 0.236(4) 0.5779(9) 0.101(13) Uiso 0.467(16) 1 d D . P A 2
H24_22 H 0.2518 0.1751 0.5486 0.121 Uiso 0.467(16) 1 calc R U P A 2
C25_22 C 0.3355(17) 0.322(3) 0.5734(8) 0.109(13) Uiso 0.467(16) 1 d D U P A 2
C26_22 C 0.3619(14) 0.406(3) 0.6186(9) 0.069(10) Uiso 0.467(16) 1 d D . P A 2
H26_22 H 0.4112 0.4594 0.6177 0.083 Uiso 0.467(16) 1 calc R U P A 2
C27_22 C 0.389(2) 0.323(3) 0.5235(10) 0.122(13) Uiso 0.467(16) 1 d D U P A 2
H27A_22 H 0.3708 0.2455 0.4982 0.146 Uiso 0.467(16) 1 calc R U P A 2
H27B_22 H 0.4459 0.3013 0.5340 0.146 Uiso 0.467(16) 1 calc R U P A 2
C28_22 C 0.384(2) 0.473(3) 0.4960(12) 0.124(14) Uiso 0.467(16) 1 d D U P A 2
H28A_22 H 0.4187 0.4734 0.4643 0.186 Uiso 0.467(16) 1 calc R U P A 2
H28B_22 H 0.3283 0.4937 0.4853 0.186 Uiso 0.467(16) 1 calc R U P A 2
H28C_22 H 0.4032 0.5494 0.5209 0.186 Uiso 0.467(16) 1 calc R U P A 2
S1'_30 S 0.1167(5) 0.4616(15) 0.4866(3) 0.064(3) Uiso 0.499(12) 1 d D . P B 1
C2'_30 C 0.1441(15) 0.334(3) 0.4393(9) 0.057(9) Uiso 0.499(12) 1 d D . P B 1
C3'_30 C 0.1147(18) 0.205(4) 0.4544(12) 0.079(12) Uiso 0.499(12) 1 d D . P B 1
H3'_30 H 0.1222 0.1187 0.4340 0.095 Uiso 0.499(12) 1 calc R U P B 1
C4'_30 C 0.0715(18) 0.206(4) 0.5027(11) 0.070(10) Uiso 0.499(12) 1 d D . P B 1
H4'_30 H 0.0477 0.1204 0.5173 0.084 Uiso 0.499(12) 1 calc R U P B 1
C5'_30 C 0.0667(14) 0.334(3) 0.5259(9) 0.048(8) Uiso 0.499(12) 1 d D . P B 1
C11'_30 C 0.1823(17) 0.378(3) 0.3886(9) 0.079(11) Uiso 0.499(12) 1 d D . P B 1
C12'_30 C 0.2209(15) 0.512(3) 0.3821(9) 0.084(11) Uiso 0.499(12) 1 d D . P B 1
H12'_30 H 0.2271 0.5754 0.4119 0.101 Uiso 0.499(12) 1 calc R U P B 1
C13'_30 C 0.2505(16) 0.553(3) 0.3326(10) 0.096(12) Uiso 0.499(12) 1 d D . P B 1
H13'_30 H 0.2771 0.6449 0.3290 0.115 Uiso 0.499(12) 1 calc R U P B 1
C14'_30 C 0.2419(17) 0.463(3) 0.2886(8) 0.066(10) Uiso 0.499(12) 1 d D . P B 1
C15'_30 C 0.201(2) 0.332(4) 0.2947(9) 0.095(14) Uiso 0.499(12) 1 d D . P B 1
H15'_30 H 0.1943 0.2691 0.2646 0.113 Uiso 0.499(12) 1 calc R U P B 1
C16'_30 C 0.1705(17) 0.290(3) 0.3439(9) 0.074(11) Uiso 0.499(12) 1 d D . P B 1
H16'_30 H 0.1413 0.2006 0.3469 0.089 Uiso 0.499(12) 1 calc R U P B 1
C21'_30 C 0.0272(13) 0.375(3) 0.5762(8) 0.058(9) Uiso 0.499(12) 1 d D . P B 1
C22'_30 C 0.0514(12) 0.498(3) 0.6047(8) 0.065(9) Uiso 0.499(12) 1 d D . P B 1
H22'_30 H 0.0937 0.5579 0.5914 0.078 Uiso 0.499(12) 1 calc R U P B 1
C23'_30 C 0.0148(13) 0.535(3) 0.6524(8) 0.069(9) Uiso 0.499(12) 1 d D . P B 1
H23'_30 H 0.0321 0.6205 0.6710 0.082 Uiso 0.499(12) 1 calc R U P B 1
C24'_30 C -0.0470(13) 0.449(3) 0.6739(8) 0.058(9) Uiso 0.499(12) 1 d D . P B 1
C25'_30 C -0.0719(14) 0.330(3) 0.6447(8) 0.062(9) Uiso 0.499(12) 1 d D . P B 1
H25'_30 H -0.1159 0.2733 0.6572 0.074 Uiso 0.499(12) 1 calc R U P B 1
C26'_30 C -0.0345(14) 0.289(3) 0.5971(8) 0.057(9) Uiso 0.499(12) 1 d D . P B 1
H26'_30 H -0.0513 0.2030 0.5789 0.069 Uiso 0.499(12) 1 calc R U P B 1
C1_31 C 0.2611(17) 0.507(4) 0.2338(14) 0.085(14) Uiso 0.499(12) 1 d D . P B 1
H1_31 H 0.2197 0.4898 0.2078 0.102 Uiso 0.499(12) 1 calc R U P B 1
C2_31 C 0.3299(13) 0.568(4) 0.2151(9) 0.076(11) Uiso 0.499(12) 1 d D . P B 1
C11_31 C 0.4089(11) 0.592(3) 0.2410(7) 0.081(10) Uiso 0.499(12) 1 d D . P B 1
C12_31 C 0.4611(12) 0.652(3) 0.2012(7) 0.086(10) Uiso 0.499(12) 1 d D . P B 1
C13_31 C 0.5421(13) 0.678(3) 0.2146(9) 0.107(12) Uiso 0.499(12) 1 d D . P B 1
H13_31 H 0.5780 0.7146 0.1885 0.128 Uiso 0.499(12) 1 calc R U P B 1
C14_31 C 0.5694(11) 0.649(3) 0.2651(9) 0.070(9) Uiso 0.499(12) 1 d D . P B 1
H14_31 H 0.6238 0.6733 0.2742 0.084 Uiso 0.499(12) 1 calc R U P B 1
C15_31 C 0.5203(13) 0.587(3) 0.3038(7) 0.089(10) Uiso 0.499(12) 1 d D U P B 1
C16_31 C 0.4382(13) 0.560(3) 0.2911(8) 0.074(9) Uiso 0.499(12) 1 d D . P B 1
H16_31 H 0.4034 0.5191 0.3172 0.089 Uiso 0.499(12) 1 calc R U P B 1
C17_31 C 0.5512(18) 0.560(2) 0.3613(7) 0.085(9) Uiso 0.499(12) 1 d D U P B 1
H17A_31 H 0.5169 0.6144 0.3868 0.102 Uiso 0.499(12) 1 calc R U P B 1
H17B_31 H 0.6073 0.5971 0.3651 0.102 Uiso 0.499(12) 1 calc R U P B 1
C18_31 C 0.549(2) 0.395(2) 0.3742(10) 0.094(10) Uiso 0.499(12) 1 d D U P B 1
H18A_31 H 0.5686 0.3791 0.4108 0.141 Uiso 0.499(12) 1 calc R U P B 1
H18B_31 H 0.4932 0.3595 0.3708 0.141 Uiso 0.499(12) 1 calc R U P B 1
H18C_31 H 0.5834 0.3422 0.3491 0.141 Uiso 0.499(12) 1 calc R U P B 1
C21_31 C 0.3367(13) 0.611(4) 0.1586(8) 0.089(12) Uiso 0.499(12) 1 d D . P B 1
C22_31 C 0.4169(13) 0.667(3) 0.1519(7) 0.090(12) Uiso 0.499(12) 1 d D . P B 1
C23_31 C 0.4391(14) 0.718(4) 0.1020(10) 0.087(11) Uiso 0.501(12) 1 d D . P B 1
H23_31 H 0.4919 0.7564 0.0969 0.104 Uiso 0.501(12) 1 calc R U P B 1
C24_31 C 0.3854(17) 0.715(4) 0.0601(9) 0.097(13) Uiso 0.501(12) 1 d D . P B 1
H24_31 H 0.4014 0.7512 0.0262 0.116 Uiso 0.501(12) 1 calc R U P B 1
C25_31 C 0.3078(14) 0.659(4) 0.0659(8) 0.091(11) Uiso 0.501(12) 1 d D U P B 1
C26_31 C 0.2835(15) 0.605(5) 0.1160(11) 0.109(17) Uiso 0.501(12) 1 d D . P B 1
H26_31 H 0.2308 0.5656 0.1203 0.131 Uiso 0.501(12) 1 calc R U P B 1
C27_31 C 0.2497(17) 0.648(3) 0.0174(10) 0.117(7) Uiso 0.501(12) 1 d D U P B 1
H27A_31 H 0.2067 0.5755 0.0249 0.141 Uiso 0.501(12) 1 calc R U P B 1
H27B_31 H 0.2797 0.6139 -0.0143 0.141 Uiso 0.501(12) 1 calc R U P B 1
C28_31 C 0.212(2) 0.799(3) 0.0059(12) 0.139(10) Uiso 0.501(12) 1 d D U P B 1
H28A_31 H 0.1747 0.7911 -0.0250 0.209 Uiso 0.501(12) 1 calc R U P B 1
H28B_31 H 0.1814 0.8314 0.0372 0.209 Uiso 0.501(12) 1 calc R U P B 1
H28C_31 H 0.2543 0.8698 -0.0019 0.209 Uiso 0.501(12) 1 calc R U P B 1
C1_32 C -0.0812(14) 0.491(4) 0.7264(12) 0.067(11) Uiso 0.499(12) 1 d D . P B 1
H1_32 H -0.0434 0.5313 0.7513 0.080 Uiso 0.499(12) 1 calc R U P B 1
C2_32 C -0.1584(11) 0.481(4) 0.7442(8) 0.067(11) Uiso 0.499(12) 1 d D . P B 1
C11_32 C -0.1771(11) 0.524(4) 0.8003(7) 0.087(12) Uiso 0.499(12) 1 d D . P B 1
C12_32 C -0.2622(11) 0.510(3) 0.8068(6) 0.069(10) Uiso 0.499(12) 1 d D . P B 1
C13_32 C -0.2954(11) 0.539(4) 0.8568(8) 0.080(12) Uiso 0.499(12) 1 d D . P B 1
H13_32 H -0.3519 0.5288 0.8622 0.096 Uiso 0.499(12) 1 calc R U P B 1
C14_32 C -0.2458(14) 0.583(4) 0.8980(7) 0.079(11) Uiso 0.499(12) 1 d D . P B 1
H14_32 H -0.2691 0.6062 0.9316 0.095 Uiso 0.499(12) 1 calc R U P B 1
C15_32 C -0.1636(13) 0.596(4) 0.8925(7) 0.097(12) Uiso 0.499(12) 1 d D U P B 1
C16_32 C -0.1282(11) 0.566(4) 0.8423(8) 0.072(9) Uiso 0.499(12) 1 d D . P B 1
H16_32 H -0.0715 0.5752 0.8378 0.087 Uiso 0.499(12) 1 calc R U P B 1
C17_32 C -0.1045(12) 0.654(4) 0.9355(9) 0.094(10) Uiso 0.499(12) 1 d D U P B 1
H17A_32 H -0.0628 0.7162 0.9185 0.113 Uiso 0.499(12) 1 calc R U P B 1
H17B_32 H -0.0770 0.5713 0.9535 0.113 Uiso 0.499(12) 1 calc R U P B 1
C18_32 C -0.151(2) 0.746(5) 0.9769(11) 0.195(14) Uiso 0.499(12) 1 d D U P B 1
H18A_32 H -0.1130 0.7825 1.0042 0.293 Uiso 0.499(12) 1 calc R U P B 1
H18B_32 H -0.1776 0.8284 0.9590 0.293 Uiso 0.499(12) 1 calc R U P B 1
H18C_32 H -0.1918 0.6839 0.9939 0.293 Uiso 0.499(12) 1 calc R U P B 1
C21_32 C -0.2379(11) 0.456(4) 0.7173(6) 0.071(11) Uiso 0.499(12) 1 d D . P B 1
C22_32 C -0.2985(11) 0.467(3) 0.7569(6) 0.066(11) Uiso 0.499(12) 1 d D . P B 1
C23_32 C -0.3793(12) 0.456(4) 0.7423(9) 0.086(14) Uiso 0.499(12) 1 d D . P B 1
H23_32 H -0.4201 0.4645 0.7685 0.103 Uiso 0.499(12) 1 calc R U P B 1
C24_32 C -0.4000(12) 0.431(4) 0.6898(9) 0.088(14) Uiso 0.499(12) 1 d D . P B 1
H24_32 H -0.4554 0.4193 0.6802 0.105 Uiso 0.499(12) 1 calc R U P B 1
C25_32 C -0.3427(14) 0.423(4) 0.6507(6) 0.094(12) Uiso 0.499(12) 1 d D U P B 1
C26_32 C -0.2594(13) 0.431(4) 0.6645(7) 0.066(10) Uiso 0.499(12) 1 d D . P B 1
H26_32 H -0.2193 0.4191 0.6379 0.080 Uiso 0.499(12) 1 calc R U P B 1
C27_32 C -0.365(2) 0.404(2) 0.5910(6) 0.095(10) Uiso 0.499(12) 1 d D U P B 1
H27A_32 H -0.4169 0.3517 0.5874 0.114 Uiso 0.499(12) 1 calc R U P B 1
H27B_32 H -0.3226 0.3453 0.5732 0.114 Uiso 0.499(12) 1 calc R U P B 1
C28_32 C -0.371(2) 0.556(3) 0.5642(10) 0.119(13) Uiso 0.499(12) 1 d D U P B 1
H28A_32 H -0.3854 0.5434 0.5262 0.178 Uiso 0.499(12) 1 calc R U P B 1
H28B_32 H -0.4135 0.6134 0.5817 0.178 Uiso 0.499(12) 1 calc R U P B 1
H28C_32 H -0.3194 0.6070 0.5675 0.178 Uiso 0.499(12) 1 calc R U P B 1
S1'_40 S 0.1147(5) 0.3902(16) 0.4902(3) 0.074(4) Uiso 0.501(12) 1 d D . P B 2
C2'_40 C 0.1401(17) 0.263(3) 0.4422(10) 0.066(10) Uiso 0.501(12) 1 d D . P B 2
C3'_40 C 0.1125(14) 0.132(3) 0.4557(9) 0.047(9) Uiso 0.501(12) 1 d D . P B 2
H3'_40 H 0.1206 0.0469 0.4347 0.057 Uiso 0.501(12) 1 calc R U P B 2
C4'_40 C 0.0699(16) 0.132(4) 0.5043(10) 0.060(10) Uiso 0.501(12) 1 d D . P B 2
H4'_40 H 0.0467 0.0456 0.5187 0.072 Uiso 0.501(12) 1 calc R U P B 2
C5'_40 C 0.0645(16) 0.260(3) 0.5282(10) 0.067(10) Uiso 0.501(12) 1 d D . P B 2
C11'_40 C 0.1825(14) 0.311(3) 0.3928(7) 0.054(9) Uiso 0.501(12) 1 d D . P B 2
C12'_40 C 0.2233(14) 0.443(3) 0.3875(9) 0.083(11) Uiso 0.501(12) 1 d D . P B 2
H12'_40 H 0.2296 0.5055 0.4178 0.100 Uiso 0.501(12) 1 calc R U P B 2
C13'_40 C 0.2550(14) 0.487(3) 0.3387(9) 0.066(9) Uiso 0.501(12) 1 d D . P B 2
H13'_40 H 0.2823 0.5777 0.3360 0.079 Uiso 0.501(12) 1 calc R U P B 2
C14'_40 C 0.2470(18) 0.398(4) 0.2941(8) 0.078(11) Uiso 0.501(12) 1 d D . P B 2
C15'_40 C 0.2048(16) 0.269(3) 0.2988(8) 0.068(11) Uiso 0.501(12) 1 d D . P B 2
H15'_40 H 0.1960 0.2094 0.2679 0.082 Uiso 0.501(12) 1 calc R U P B 2
C16'_40 C 0.1747(16) 0.223(3) 0.3478(9) 0.079(11) Uiso 0.501(12) 1 d D . P B 2
H16'_40 H 0.1487 0.1300 0.3505 0.094 Uiso 0.501(12) 1 calc R U P B 2
C21'_40 C 0.0226(14) 0.304(3) 0.5767(8) 0.063(9) Uiso 0.501(12) 1 d D . P B 2
C22'_40 C 0.0462(12) 0.427(3) 0.6059(8) 0.068(9) Uiso 0.501(12) 1 d D . P B 2
H22'_40 H 0.0885 0.4872 0.5928 0.082 Uiso 0.501(12) 1 calc R U P B 2
C23'_40 C 0.0095(14) 0.464(3) 0.6534(8) 0.071(10) Uiso 0.501(12) 1 d D . P B 2
H23'_40 H 0.0278 0.5470 0.6729 0.085 Uiso 0.501(12) 1 calc R U P B 2
C24'_40 C -0.0545(16) 0.379(4) 0.6732(9) 0.073(10) Uiso 0.501(12) 1 d D . P B 2
C25'_40 C -0.0764(14) 0.256(3) 0.6449(9) 0.072(10) Uiso 0.501(12) 1 d D . P B 2
H25'_40 H -0.1189 0.1961 0.6577 0.086 Uiso 0.501(12) 1 calc R U P B 2
C26'_40 C -0.0375(15) 0.217(3) 0.5976(9) 0.073(10) Uiso 0.501(12) 1 d D . P B 2
H26'_40 H -0.0528 0.1293 0.5796 0.087 Uiso 0.501(12) 1 calc R U P B 2
C1_41 C 0.2711(16) 0.446(4) 0.2399(13) 0.078(13) Uiso 0.501(12) 1 d D . P B 2
H1_41 H 0.2341 0.4247 0.2116 0.094 Uiso 0.501(12) 1 calc R U P B 2
C2_41 C 0.3402(13) 0.518(4) 0.2258(9) 0.087(13) Uiso 0.501(12) 1 d D . P B 2
C11_41 C 0.4184(12) 0.539(3) 0.2538(8) 0.092(12) Uiso 0.501(12) 1 d D . P B 2
C12_41 C 0.4726(11) 0.603(3) 0.2165(7) 0.095(11) Uiso 0.501(12) 1 d D . P B 2
C13_41 C 0.5523(13) 0.630(3) 0.2328(9) 0.086(10) Uiso 0.501(12) 1 d D . P B 2
H13_41 H 0.5892 0.6737 0.2087 0.103 Uiso 0.501(12) 1 calc R U P B 2
C14_41 C 0.5768(12) 0.593(4) 0.2834(9) 0.094(11) Uiso 0.501(12) 1 d D . P B 2
H14_41 H 0.6313 0.6122 0.2937 0.112 Uiso 0.501(12) 1 calc R U P B 2
C15_41 C 0.5258(14) 0.530(3) 0.3201(7) 0.083(9) Uiso 0.501(12) 1 d D U P B 2
C16_41 C 0.4442(14) 0.502(4) 0.3047(8) 0.093(12) Uiso 0.501(12) 1 d D . P B 2
H16_41 H 0.4079 0.4592 0.3293 0.112 Uiso 0.501(12) 1 calc R U P B 2
C17_41 C 0.555(2) 0.494(2) 0.3772(7) 0.082(9) Uiso 0.501(12) 1 d D U P B 2
H17A_41 H 0.5216 0.5466 0.4035 0.099 Uiso 0.501(12) 1 calc R U P B 2
H17B_41 H 0.6120 0.5260 0.3820 0.099 Uiso 0.501(12) 1 calc R U P B 2
C18_41 C 0.549(2) 0.327(2) 0.3870(11) 0.110(12) Uiso 0.501(12) 1 d D U P B 2
H18A_41 H 0.5679 0.3048 0.4234 0.165 Uiso 0.501(12) 1 calc R U P B 2
H18B_41 H 0.4927 0.2960 0.3826 0.165 Uiso 0.501(12) 1 calc R U P B 2
H18C_41 H 0.5829 0.2754 0.3612 0.165 Uiso 0.501(12) 1 calc R U P B 2
C21_41 C 0.3487(13) 0.577(4) 0.1710(8) 0.088(12) Uiso 0.501(12) 1 d D . P B 2
C22_41 C 0.4295(12) 0.632(3) 0.1672(7) 0.084(11) Uiso 0.501(12) 1 d D . P B 2
C23_41 C 0.4534(15) 0.698(4) 0.1198(11) 0.116(15) Uiso 0.499(12) 1 d D . P B 2
H23_41 H 0.5068 0.7351 0.1167 0.139 Uiso 0.499(12) 1 calc R U P B 2
C24_41 C 0.4005(18) 0.709(5) 0.0775(10) 0.101(13) Uiso 0.499(12) 1 d D . P B 2
H24_41 H 0.4187 0.7495 0.0448 0.122 Uiso 0.499(12) 1 calc R U P B 2
C25_41 C 0.3210(15) 0.662(5) 0.0810(9) 0.123(14) Uiso 0.499(12) 1 d D U P B 2
C26_41 C 0.2958(15) 0.590(5) 0.1284(11) 0.099(15) Uiso 0.499(12) 1 d D . P B 2
H26_41 H 0.2428 0.5501 0.1306 0.119 Uiso 0.499(12) 1 calc R U P B 2
C27_41 C 0.2526(12) 0.672(4) 0.0388(9) 0.117(7) Uiso 0.499(12) 1 d D U P B 2
H27A_41 H 0.2289 0.5732 0.0329 0.141 Uiso 0.499(12) 1 calc R U P B 2
H27B_41 H 0.2094 0.7373 0.0518 0.141 Uiso 0.499(12) 1 calc R U P B 2
C28_41 C 0.286(2) 0.731(4) -0.0141(8) 0.139(10) Uiso 0.499(12) 1 d D U P B 2
H28A_41 H 0.2425 0.7369 -0.0408 0.209 Uiso 0.499(12) 1 calc R U P B 2
H28B_41 H 0.3091 0.8288 -0.0082 0.209 Uiso 0.499(12) 1 calc R U P B 2
H28C_41 H 0.3285 0.6650 -0.0270 0.209 Uiso 0.499(12) 1 calc R U P B 2
C1_42 C -0.0865(14) 0.423(4) 0.7251(12) 0.072(12) Uiso 0.501(12) 1 d D . P B 2
H1_42 H -0.0480 0.4618 0.7498 0.087 Uiso 0.501(12) 1 calc R U P B 2
C2_42 C -0.1637(11) 0.416(4) 0.7426(8) 0.078(13) Uiso 0.501(12) 1 d D . P B 2
C11_42 C -0.1829(10) 0.454(3) 0.7988(6) 0.063(9) Uiso 0.501(12) 1 d D . P B 2
C12_42 C -0.2685(11) 0.451(3) 0.8034(6) 0.078(11) Uiso 0.501(12) 1 d D . P B 2
C13_42 C -0.3032(11) 0.481(4) 0.8524(8) 0.082(12) Uiso 0.501(12) 1 d D . P B 2
H13_42 H -0.3603 0.4805 0.8560 0.098 Uiso 0.501(12) 1 calc R U P B 2
C14_42 C -0.2548(13) 0.512(4) 0.8954(7) 0.078(11) Uiso 0.501(12) 1 d D . P B 2
H14_42 H -0.2795 0.5269 0.9291 0.093 Uiso 0.501(12) 1 calc R U P B 2
C15_42 C -0.1715(12) 0.523(4) 0.8924(7) 0.078(10) Uiso 0.501(12) 1 d D U P B 2
C16_42 C -0.1348(11) 0.486(4) 0.8428(8) 0.075(10) Uiso 0.501(12) 1 d D . P B 2
H16_42 H -0.0776 0.4840 0.8401 0.090 Uiso 0.501(12) 1 calc R U P B 2
C17_42 C -0.1133(11) 0.561(4) 0.9390(8) 0.084(9) Uiso 0.501(12) 1 d D U P B 2
H17A_42 H -0.0878 0.4704 0.9529 0.101 Uiso 0.501(12) 1 calc R U P B 2
H17B_42 H -0.0700 0.6267 0.9260 0.101 Uiso 0.501(12) 1 calc R U P B 2
C18_42 C -0.160(2) 0.637(5) 0.9841(10) 0.195(14) Uiso 0.501(12) 1 d D U P B 2
H18A_42 H -0.1226 0.6613 1.0135 0.293 Uiso 0.501(12) 1 calc R U P B 2
H18B_42 H -0.1847 0.7277 0.9703 0.293 Uiso 0.501(12) 1 calc R U P B 2
H18C_42 H -0.2024 0.5718 0.9971 0.293 Uiso 0.501(12) 1 calc R U P B 2
C21_42 C -0.2421(11) 0.392(4) 0.7143(7) 0.083(13) Uiso 0.501(12) 1 d D . P B 2
C22_42 C -0.3039(11) 0.412(3) 0.7525(7) 0.080(12) Uiso 0.501(12) 1 d D . P B 2
C23_42 C -0.3841(12) 0.403(4) 0.7365(9) 0.082(14) Uiso 0.501(12) 1 d D . P B 2
H23_42 H -0.4257 0.4154 0.7620 0.099 Uiso 0.501(12) 1 calc R U P B 2
C24_42 C -0.4035(12) 0.376(4) 0.6842(10) 0.089(15) Uiso 0.501(12) 1 d D . P B 2
H24_42 H -0.4588 0.3683 0.6739 0.107 Uiso 0.501(12) 1 calc R U P B 2
C25_42 C -0.3448(15) 0.360(3) 0.6461(6) 0.082(11) Uiso 0.501(12) 1 d D U P B 2
C26_42 C -0.2618(14) 0.364(4) 0.6614(8) 0.095(14) Uiso 0.501(12) 1 d D . P B 2
H26_42 H -0.2207 0.3483 0.6358 0.114 Uiso 0.501(12) 1 calc R U P B 2
C27_42 C -0.370(2) 0.333(2) 0.5875(7) 0.094(10) Uiso 0.501(12) 1 d D U P B 2
H27A_42 H -0.4250 0.2900 0.5860 0.112 Uiso 0.501(12) 1 calc R U P B 2
H27B_42 H -0.3322 0.2638 0.5707 0.112 Uiso 0.501(12) 1 calc R U P B 2
C28_42 C -0.370(2) 0.480(3) 0.5566(8) 0.087(10) Uiso 0.501(12) 1 d D U P B 2
H28A_42 H -0.3861 0.4621 0.5193 0.131 Uiso 0.501(12) 1 calc R U P B 2
H28B_42 H -0.4079 0.5479 0.5731 0.131 Uiso 0.501(12) 1 calc R U P B 2
H28C_42 H -0.3153 0.5218 0.5578 0.131 Uiso 0.501(12) 1 calc R U P B 2

loop_
_atom_type_symbol
_atom_type_description
_atom_type_scat_dispersion_real
_atom_type_scat_dispersion_imag
_atom_type_scat_source
C C 0.0181 0.0091 'International Tables Vol C Tables 4.2.6.8 and 6.1.1.4'
H H 0.0000 0.0000 'International Tables Vol C Tables 4.2.6.8 and 6.1.1.4'
S S 0.3331 0.5567 'International Tables Vol C Tables 4.2.6.8 and 6.1.1.4'

loop_
_exptl_crystal_face_index_h
_exptl_crystal_face_index_k
_exptl_crystal_face_index_l
_exptl_crystal_face_perp_dist
-1.00 0.00 -1.00 0.0240
1.00 0.00 1.00 0.0220
0.00 0.00 1.00 0.0180
1.00 0.00 -1.00 0.0040
-1.00 0.00 1.00 0.0070
1.00 -2.00 -1.00 0.0720
-1.00 2.00 1.00 0.0630

loop_
_geom_angle_atom_site_label_1
_geom_angle_atom_site_label_2
_geom_angle_atom_site_label_3
_geom_angle
_geom_angle_site_symmetry_1
_geom_angle_site_symmetry_3
_geom_angle_publ_flag
C2'_10 S1'_10 C5'_10 93.5(15) . . ?
C3'_10 C2'_10 S1'_10 108.1(18) . . ?
C3'_10 C2'_10 C11'_10 132(2) . . ?
C11'_10 C2'_10 S1'_10 119(2) . . ?
C2'_10 C3'_10 H3'_10 122.5 . . ?
C2'_10 C3'_10 C4'_10 115(3) . . ?
C4'_10 C3'_10 H3'_10 122.5 . . ?
C3'_10 C4'_10 H4'_10 122.1 . . ?
C5'_10 C4'_10 C3'_10 116(3) . . ?
C5'_10 C4'_10 H4'_10 122.1 . . ?
C4'_10 C5'_10 S1'_10 107.6(18) . . ?
C4'_10 C5'_10 C21'_10 130(2) . . ?
C21'_10 C5'_10 S1'_10 122(2) . . ?
C12'_10 C11'_10 C2'_10 124(2) . . ?
C16'_10 C11'_10 C2'_10 119(2) . . ?
C16'_10 C11'_10 C12'_10 117.4(14) . . ?
C11'_10 C12'_10 H12'_10 119.3 . . ?
C13'_10 C12'_10 C11'_10 121.5(14) . . ?
C13'_10 C12'_10 H12'_10 119.3 . . ?
C12'_10 C13'_10 H13'_10 119.5 . . ?
C12'_10 C13'_10 C14'_10 121.1(15) . . ?
C14'_10 C13'_10 H13'_10 119.5 . . ?
C13'_10 C14'_10 C1_11 120(2) . . ?
C15'_10 C14'_10 C13'_10 117.2(13) . . ?
C15'_10 C14'_10 C1_11 123(2) . . ?
C14'_10 C15'_10 H15'_10 118.9 . . ?
C14'_10 C15'_10 C16'_10 122.2(15) . . ?
C16'_10 C15'_10 H15'_10 118.9 . . ?
C11'_10 C16'_10 H16'_10 119.7 . . ?
C15'_10 C16'_10 C11'_10 120.6(17) . . ?
C15'_10 C16'_10 H16'_10 119.7 . . ?
C22'_10 C21'_10 C5'_10 121.4(19) . . ?
C26'_10 C21'_10 C5'_10 120(2) . . ?
C26'_10 C21'_10 C22'_10 118.3(14) . . ?
C21'_10 C22'_10 H22'_10 119.4 . . ?
C23'_10 C22'_10 C21'_10 121.3(14) . . ?
C23'_10 C22'_10 H22'_10 119.4 . . ?
C22'_10 C23'_10 H23'_10 119.8 . . ?
C22'_10 C23'_10 C24'_10 120.4(15) . . ?
C24'_10 C23'_10 H23'_10 119.8 . . ?
C23'_10 C24'_10 C1_12 121(2) . . ?
C25'_10 C24'_10 C23'_10 118.3(14) . . ?
C25'_10 C24'_10 C1_12 120(2) . . ?
C24'_10 C25'_10 H25'_10 119.2 . . ?
C24'_10 C25'_10 C26'_10 121.5(15) . . ?
C26'_10 C25'_10 H25'_10 119.2 . . ?
C21'_10 C26'_10 C25'_10 120.0(16) . . ?
C21'_10 C26'_10 H26'_10 120.0 . . ?
C25'_10 C26'_10 H26'_10 120.0 . . ?
C14'_10 C1_11 H1_11 115.2 . . ?
C2_11 C1_11 C14'_10 130(3) . . ?
C2_11 C1_11 H1_11 115.2 . . ?
C1_11 C2_11 C11_11 122(2) . . ?
C1_11 C2_11 C21_11 131(2) . . ?
C11_11 C2_11 C21_11 106.6(12) . . ?
C12_11 C11_11 C2_11 107.3(11) . . ?
C16_11 C11_11 C2_11 132.9(14) . . ?
C16_11 C11_11 C12_11 119.8(11) . . ?
C11_11 C12_11 C22_11 109.0(10) . . ?
C13_11 C12_11 C11_11 119.5(11) . . ?
C13_11 C12_11 C22_11 131.4(14) . . ?
C12_11 C13_11 H13_11 120.1 . . ?
C14_11 C13_11 C12_11 119.8(12) . . ?
C14_11 C13_11 H13_11 120.1 . . ?
C13_11 C14_11 H14_11 118.6 . . ?
C13_11 C14_11 C15_11 122.8(12) . . ?
C15_11 C14_11 H14_11 118.6 . . ?
C14_11 C15_11 C16_11 118.0(11) . . ?
C14_11 C15_11 C17_11 129.4(17) . . ?
C16_11 C15_11 C17_11 111.9(16) . . ?
C11_11 C16_11 C15_11 119.9(12) . . ?
C11_11 C16_11 H16_11 120.0 . . ?
C15_11 C16_11 H16_11 120.0 . . ?
C15_11 C17_11 H17A_11 109.7 . . ?
C15_11 C17_11 H17B_11 109.7 . . ?
H17A_11 C17_11 H17B_11 108.2 . . ?
C18_11 C17_11 C15_11 109.9(2) . . ?
C18_11 C17_11 H17A_11 109.7 . . ?
C18_11 C17_11 H17B_11 109.7 . . ?
C17_11 C18_11 H18A_11 109.5 . . ?
C17_11 C18_11 H18B_11 109.5 . . ?
C17_11 C18_11 H18C_11 109.5 . . ?
H18A_11 C18_11 H18B_11 109.5 . . ?
H18A_11 C18_11 H18C_11 109.5 . . ?
H18B_11 C18_11 H18C_11 109.5 . . ?
C22_11 C21_11 C2_11 107.2(11) . . ?
C26_11 C21_11 C2_11 131.9(14) . . ?
C26_11 C21_11 C22_11 120.9(11) . . ?
C21_11 C22_11 C12_11 109.5(11) . . ?
C23_11 C22_11 C12_11 131.4(13) . . ?
C23_11 C22_11 C21_11 118.9(11) . . ?
C22_11 C23_11 H23_11 120.2 . . ?
C24_11 C23_11 C22_11 119.6(12) . . ?
C24_11 C23_11 H23_11 120.2 . . ?
C23_11 C24_11 H24_11 118.6 . . ?
C23_11 C24_11 C25_11 122.8(12) . . ?
C25_11 C24_11 H24_11 118.6 . . ?
C24_11 C25_11 C26_11 118.8(12) . . ?
C24_11 C25_11 C27_11 123(2) . . ?
C26_11 C25_11 C27_11 118.3(19) . . ?
C21_11 C26_11 C25_11 118.6(12) . . ?
C21_11 C26_11 H26_11 120.7 . . ?
C25_11 C26_11 H26_11 120.7 . . ?
C25_11 C27_11 H27A_11 109.7 . . ?
C25_11 C27_11 H27B_11 109.7 . . ?
H27A_11 C27_11 H27B_11 108.2 . . ?
C28_11 C27_11 C25_11 109.8(2) . . ?
C28_11 C27_11 H27A_11 109.7 . . ?
C28_11 C27_11 H27B_11 109.7 . . ?
C27_11 C28_11 H28A_11 109.5 . . ?
C27_11 C28_11 H28B_11 109.5 . . ?
C27_11 C28_11 H28C_11 109.5 . . ?
H28A_11 C28_11 H28B_11 109.5 . . ?
H28A_11 C28_11 H28C_11 109.5 . . ?
H28B_11 C28_11 H28C_11 109.5 . . ?
C24'_10 C1_12 H1_12 113.8 . . ?
C2_12 C1_12 C24'_10 132(3) . . ?
C2_12 C1_12 H1_12 113.8 . . ?
C1_12 C2_12 C11_12 131(2) . . ?
C1_12 C2_12 C21_12 122(2) . . ?
C11_12 C2_12 C21_12 107.0(13) . . ?
C12_12 C11_12 C2_12 107.1(12) . . ?
C16_12 C11_12 C2_12 131.6(15) . . ?
C16_12 C11_12 C12_12 121.3(12) . . ?
C11_12 C12_12 C22_12 109.0(11) . . ?
C13_12 C12_12 C11_12 118.4(11) . . ?
C13_12 C12_12 C22_12 132.2(14) . . ?
C12_12 C13_12 H13_12 120.0 . . ?
C14_12 C13_12 C12_12 120.0(13) . . ?
C14_12 C13_12 H13_12 120.0 . . ?
C13_12 C14_12 H14_12 118.7 . . ?
C13_12 C14_12 C15_12 122.7(13) . . ?
C15_12 C14_12 H14_12 118.7 . . ?
C14_12 C15_12 C16_12 119.2(11) . . ?
C14_12 C15_12 C17_12 119(2) . . ?
C16_12 C15_12 C17_12 122(2) . . ?
C11_12 C16_12 C15_12 118.4(12) . . ?
C11_12 C16_12 H16_12 120.8 . . ?
C15_12 C16_12 H16_12 120.8 . . ?
C15_12 C17_12 H17A_12 109.7 . . ?
C15_12 C17_12 H17B_12 109.7 . . ?
C15_12 C17_12 C18_12 109.8(2) . . ?
H17A_12 C17_12 H17B_12 108.2 . . ?
C18_12 C17_12 H17A_12 109.7 . . ?
C18_12 C17_12 H17B_12 109.7 . . ?
C17_12 C18_12 H18A_12 109.5 . . ?
C17_12 C18_12 H18B_12 109.5 . . ?
C17_12 C18_12 H18C_12 109.5 . . ?
H18A_12 C18_12 H18B_12 109.5 . . ?
H18A_12 C18_12 H18C_12 109.5 . . ?
H18B_12 C18_12 H18C_12 109.5 . . ?
C22_12 C21_12 C2_12 107.3(12) . . ?
C26_12 C21_12 C2_12 131.9(15) . . ?
C26_12 C21_12 C22_12 120.7(12) . . ?
C21_12 C22_12 C12_12 108.6(11) . . ?
C23_12 C22_12 C12_12 132.6(14) . . ?
C23_12 C22_12 C21_12 118.8(11) . . ?
C22_12 C23_12 H23_12 120.4 . . ?
C24_12 C23_12 C22_12 119.2(13) . . ?
C24_12 C23_12 H23_12 120.4 . . ?
C23_12 C24_12 H24_12 118.3 . . ?
C23_12 C24_12 C25_12 123.4(13) . . ?
C25_12 C24_12 H24_12 118.3 . . ?
C24_12 C25_12 C26_12 118.4(12) . . ?
C24_12 C25_12 C27_12 121.5(19) . . ?
C26_12 C25_12 C27_12 119.8(18) . . ?
C21_12 C26_12 C25_12 119.4(13) . . ?
C21_12 C26_12 H26_12 120.3 . . ?
C25_12 C26_12 H26_12 120.3 . . ?
C25_12 C27_12 H27A_12 109.7 . . ?
C25_12 C27_12 H27B_12 109.7 . . ?
C25_12 C27_12 C28_12 109.8(2) . . ?
H27A_12 C27_12 H27B_12 108.2 . . ?
C28_12 C27_12 H27A_12 109.7 . . ?
C28_12 C27_12 H27B_12 109.7 . . ?
C27_12 C28_12 H28A_12 109.5 . . ?
C27_12 C28_12 H28B_12 109.5 . . ?
C27_12 C28_12 H28C_12 109.5 . . ?
H28A_12 C28_12 H28B_12 109.5 . . ?
H28A_12 C28_12 H28C_12 109.5 . . ?
H28B_12 C28_12 H28C_12 109.5 . . ?
C5'_20 S1'_20 C2'_20 95.4(18) . . ?
C3'_20 C2'_20 S1'_20 108(3) . . ?
C3'_20 C2'_20 C11'_20 131(3) . . ?
C11'_20 C2'_20 S1'_20 122(3) . . ?
C2'_20 C3'_20 H3'_20 123.2 . . ?
C2'_20 C3'_20 C4'_20 114(4) . . ?
C4'_20 C3'_20 H3'_20 123.2 . . ?
C3'_20 C4'_20 H4'_20 121.2 . . ?
C5'_20 C4'_20 C3'_20 118(4) . . ?
C5'_20 C4'_20 H4'_20 121.2 . . ?
C4'_20 C5'_20 S1'_20 106(3) . . ?
C4'_20 C5'_20 C21'_20 133(3) . . ?
C21'_20 C5'_20 S1'_20 121(3) . . ?
C12'_20 C11'_20 C2'_20 121(2) . . ?
C16'_20 C11'_20 C2'_20 121(2) . . ?
C16'_20 C11'_20 C12'_20 117.5(14) . . ?
C11'_20 C12'_20 H12'_20 119.1 . . ?
C13'_20 C12'_20 C11'_20 121.8(14) . . ?
C13'_20 C12'_20 H12'_20 119.1 . . ?
C12'_20 C13'_20 H13'_20 119.7 . . ?
C12'_20 C13'_20 C14'_20 120.6(16) . . ?
C14'_20 C13'_20 H13'_20 119.7 . . ?
C13'_20 C14'_20 C1_21 118(3) . . ?
C15'_20 C14'_20 C13'_20 117.6(14) . . ?
C15'_20 C14'_20 C1_21 124(2) . . ?
C14'_20 C15'_20 H15'_20 119.1 . . ?
C14'_20 C15'_20 C16'_20 121.7(15) . . ?
C16'_20 C15'_20 H15'_20 119.1 . . ?
C11'_20 C16'_20 C15'_20 120.8(17) . . ?
C11'_20 C16'_20 H16'_20 119.6 . . ?
C15'_20 C16'_20 H16'_20 119.6 . . ?
C22'_20 C21'_20 C5'_20 123(2) . . ?
C26'_20 C21'_20 C5'_20 119(2) . . ?
C26'_20 C21'_20 C22'_20 118.3(14) . . ?
C21'_20 C22'_20 H22'_20 119.5 . . ?
C23'_20 C22'_20 C21'_20 121.1(14) . . ?
C23'_20 C22'_20 H22'_20 119.5 . . ?
C22'_20 C23'_20 H23'_20 119.7 . . ?
C22'_20 C23'_20 C24'_20 120.5(15) . . ?
C24'_20 C23'_20 H23'_20 119.7 . . ?
C23'_20 C24'_20 C1_22 121(3) . . ?
C25'_20 C24'_20 C23'_20 118.7(14) . . ?
C25'_20 C24'_20 C1_22 120(2) . . ?
C24'_20 C25'_20 H25'_20 119.5 . . ?
C24'_20 C25'_20 C26'_20 121.0(16) . . ?
C26'_20 C25'_20 H25'_20 119.5 . . ?
C21'_20 C26'_20 C25'_20 120.2(17) . . ?
C21'_20 C26'_20 H26'_20 119.9 . . ?
C25'_20 C26'_20 H26'_20 119.9 . . ?
C14'_20 C1_21 H1_21 116.6 . . ?
C2_21 C1_21 C14'_20 127(3) . . ?
C2_21 C1_21 H1_21 116.6 . . ?
C1_21 C2_21 C11_21 122(2) . . ?
C1_21 C2_21 C21_21 131(2) . . ?
C21_21 C2_21 C11_21 106.8(11) . . ?
C12_21 C11_21 C2_21 107.7(12) . . ?
C16_21 C11_21 C2_21 131.2(14) . . ?
C16_21 C11_21 C12_21 121.0(11) . . ?
C11_21 C12_21 C22_21 108.1(10) . . ?
C13_21 C12_21 C11_21 118.4(11) . . ?
C13_21 C12_21 C22_21 133.5(14) . . ?
C12_21 C13_21 H13_21 120.1 . . ?
C14_21 C13_21 C12_21 119.7(13) . . ?
C14_21 C13_21 H13_21 120.1 . . ?
C13_21 C14_21 H14_21 119.0 . . ?
C13_21 C14_21 C15_21 122.1(13) . . ?
C15_21 C14_21 H14_21 119.0 . . ?
C14_21 C15_21 C16_21 119.4(12) . . ?
C14_21 C15_21 C17_21 121(2) . . ?
C16_21 C15_21 C17_21 120(2) . . ?
C11_21 C16_21 C15_21 118.8(13) . . ?
C11_21 C16_21 H16_21 120.6 . . ?
C15_21 C16_21 H16_21 120.6 . . ?
C15_21 C17_21 H17A_21 109.7 . . ?
C15_21 C17_21 H17B_21 109.7 . . ?
H17A_21 C17_21 H17B_21 108.2 . . ?
C18_21 C17_21 C15_21 109.8(2) . . ?
C18_21 C17_21 H17A_21 109.7 . . ?
C18_21 C17_21 H17B_21 109.7 . . ?
C17_21 C18_21 H18A_21 109.5 . . ?
C17_21 C18_21 H18B_21 109.5 . . ?
C17_21 C18_21 H18C_21 109.5 . . ?
H18A_21 C18_21 H18B_21 109.5 . . ?
H18A_21 C18_21 H18C_21 109.5 . . ?
H18B_21 C18_21 H18C_21 109.5 . . ?
C22_21 C21_21 C2_21 107.2(11) . . ?
C26_21 C21_21 C2_21 132.8(14) . . ?
C26_21 C21_21 C22_21 120.0(11) . . ?
C21_21 C22_21 C12_21 109.7(11) . . ?
C23_21 C22_21 C12_21 130.1(14) . . ?
C23_21 C22_21 C21_21 120.1(11) . . ?
C22_21 C23_21 H23_21 120.5 . . ?
C24_21 C23_21 C22_21 119.1(13) . . ?
C24_21 C23_21 H23_21 120.5 . . ?
C23_21 C24_21 H24_21 118.7 . . ?
C23_21 C24_21 C25_21 122.5(13) . . ?
C25_21 C24_21 H24_21 118.7 . . ?
C24_21 C25_21 C26_21 119.0(12) . . ?
C24_21 C25_21 C27_21 119(2) . . ?
C26_21 C25_21 C27_21 122(2) . . ?
C21_21 C26_21 C25_21 119.0(12) . . ?
C21_21 C26_21 H26_21 120.5 . . ?
C25_21 C26_21 H26_21 120.5 . . ?
C25_21 C27_21 H27A_21 109.7 . . ?
C25_21 C27_21 H27B_21 109.7 . . ?
C25_21 C27_21 C28_21 109.7(2) . . ?
H27A_21 C27_21 H27B_21 108.2 . . ?
C28_21 C27_21 H27A_21 109.7 . . ?
C28_21 C27_21 H27B_21 109.7 . . ?
C27_21 C28_21 H28A_21 109.5 . . ?
C27_21 C28_21 H28B_21 109.5 . . ?
C27_21 C28_21 H28C_21 109.5 . . ?
H28A_21 C28_21 H28B_21 109.5 . . ?
H28A_21 C28_21 H28C_21 109.5 . . ?
H28B_21 C28_21 H28C_21 109.5 . . ?
C24'_20 C1_22 H1_22 114.7 . . ?
C2_22 C1_22 C24'_20 131(3) . . ?
C2_22 C1_22 H1_22 114.7 . . ?
C1_22 C2_22 C11_22 132(2) . . ?
C1_22 C2_22 C21_22 122(2) . . ?
C11_22 C2_22 C21_22 106.8(13) . . ?
C12_22 C11_22 C2_22 106.7(12) . . ?
C16_22 C11_22 C2_22 133.0(16) . . ?
C16_22 C11_22 C12_22 120.3(12) . . ?
C13_22 C12_22 C11_22 119.5(12) . . ?
C13_22 C12_22 C22_22 130.5(15) . . ?
C22_22 C12_22 C11_22 109.8(11) . . ?
C12_22 C13_22 H13_22 120.2 . . ?
C14_22 C13_22 C12_22 119.6(13) . . ?
C14_22 C13_22 H13_22 120.2 . . ?
C13_22 C14_22 H14_22 118.6 . . ?
C13_22 C14_22 C15_22 122.8(13) . . ?
C15_22 C14_22 H14_22 118.6 . . ?
C14_22 C15_22 C16_22 118.7(12) . . ?
C14_22 C15_22 C17_22 123(3) . . ?
C16_22 C15_22 C17_22 118(3) . . ?
C11_22 C16_22 C15_22 118.9(13) . . ?
C11_22 C16_22 H16_22 120.5 . . ?
C15_22 C16_22 H16_22 120.5 . . ?
C15_22 C17_22 H17A_22 109.7 . . ?
C15_22 C17_22 H17B_22 109.7 . . ?
H17A_22 C17_22 H17B_22 108.2 . . ?
C18_22 C17_22 C15_22 109.8(2) . . ?
C18_22 C17_22 H17A_22 109.7 . . ?
C18_22 C17_22 H17B_22 109.7 . . ?
C17_22 C18_22 H18A_22 109.5 . . ?
C17_22 C18_22 H18B_22 109.5 . . ?
C17_22 C18_22 H18C_22 109.5 . . ?
H18A_22 C18_22 H18B_22 109.5 . . ?
H18A_22 C18_22 H18C_22 109.5 . . ?
H18B_22 C18_22 H18C_22 109.5 . . ?
C22_22 C21_22 C2_22 106.6(12) . . ?
C26_22 C21_22 C2_22 132.1(15) . . ?
C26_22 C21_22 C22_22 120.7(12) . . ?
C12_22 C22_22 C21_22 109.1(11) . . ?
C23_22 C22_22 C12_22 131.7(15) . . ?
C23_22 C22_22 C21_22 119.2(12) . . ?
C22_22 C23_22 H23_22 120.1 . . ?
C24_22 C23_22 C22_22 119.7(13) . . ?
C24_22 C23_22 H23_22 120.1 . . ?
C23_22 C24_22 H24_22 118.8 . . ?
C23_22 C24_22 C25_22 122.5(13) . . ?
C25_22 C24_22 H24_22 118.8 . . ?
C24_22 C25_22 C26_22 118.9(12) . . ?
C24_22 C25_22 C27_22 123(2) . . ?
C26_22 C25_22 C27_22 118(2) . . ?
C21_22 C26_22 C25_22 118.8(13) . . ?
C21_22 C26_22 H26_22 120.6 . . ?
C25_22 C26_22 H26_22 120.6 . . ?
C25_22 C27_22 H27A_22 109.7 . . ?
C25_22 C27_22 H27B_22 109.7 . . ?
C25_22 C27_22 C28_22 109.8(2) . . ?
H27A_22 C27_22 H27B_22 108.2 . . ?
C28_22 C27_22 H27A_22 109.7 . . ?
C28_22 C27_22 H27B_22 109.7 . . ?
C27_22 C28_22 H28A_22 109.5 . . ?
C27_22 C28_22 H28B_22 109.5 . . ?
C27_22 C28_22 H28C_22 109.5 . . ?
H28A_22 C28_22 H28B_22 109.5 . . ?
H28A_22 C28_22 H28C_22 109.5 . . ?
H28B_22 C28_22 H28C_22 109.5 . . ?
C2'_30 S1'_30 C5'_30 93.6(14) . . ?
C3'_30 C2'_30 S1'_30 108(2) . . ?
C3'_30 C2'_30 C11'_30 130(2) . . ?
C11'_30 C2'_30 S1'_30 121(2) . . ?
C2'_30 C3'_30 H3'_30 122.2 . . ?
C2'_30 C3'_30 C4'_30 116(3) . . ?
C4'_30 C3'_30 H3'_30 122.2 . . ?
C3'_30 C4'_30 H4'_30 122.7 . . ?
C5'_30 C4'_30 C3'_30 115(3) . . ?
C5'_30 C4'_30 H4'_30 122.7 . . ?
C4'_30 C5'_30 S1'_30 109(2) . . ?
C4'_30 C5'_30 C21'_30 130(2) . . ?
C21'_30 C5'_30 S1'_30 122(2) . . ?
C12'_30 C11'_30 C2'_30 123(2) . . ?
C16'_30 C11'_30 C2'_30 118(2) . . ?
C16'_30 C11'_30 C12'_30 118.3(14) . . ?
C11'_30 C12'_30 H12'_30 119.6 . . ?
C11'_30 C12'_30 C13'_30 120.8(14) . . ?
C13'_30 C12'_30 H12'_30 119.6 . . ?
C12'_30 C13'_30 H13'_30 119.6 . . ?
C14'_30 C13'_30 C12'_30 120.8(15) . . ?
C14'_30 C13'_30 H13'_30 119.6 . . ?
C13'_30 C14'_30 C1_31 124(3) . . ?
C15'_30 C14'_30 C13'_30 118.4(14) . . ?
C15'_30 C14'_30 C1_31 117(2) . . ?
C14'_30 C15'_30 H15'_30 119.4 . . ?
C14'_30 C15'_30 C16'_30 121.3(15) . . ?
C16'_30 C15'_30 H15'_30 119.4 . . ?
C11'_30 C16'_30 C15'_30 120.3(17) . . ?
C11'_30 C16'_30 H16'_30 119.8 . . ?
C15'_30 C16'_30 H16'_30 119.8 . . ?
C22'_30 C21'_30 C5'_30 121.3(19) . . ?
C22'_30 C21'_30 C26'_30 118.1(14) . . ?
C26'_30 C21'_30 C5'_30 121(2) . . ?
C21'_30 C22'_30 H22'_30 119.6 . . ?
C21'_30 C22'_30 C23'_30 120.9(14) . . ?
C23'_30 C22'_30 H22'_30 119.6 . . ?
C22'_30 C23'_30 H23'_30 119.2 . . ?
C22'_30 C23'_30 C24'_30 121.6(15) . . ?
C24'_30 C23'_30 H23'_30 119.2 . . ?
C23'_30 C24'_30 C1_32 119(2) . . ?
C25'_30 C24'_30 C23'_30 117.1(13) . . ?
C25'_30 C24'_30 C1_32 124(2) . . ?
C24'_30 C25'_30 H25'_30 119.0 . . ?
C24'_30 C25'_30 C26'_30 122.0(15) . . ?
C26'_30 C25'_30 H25'_30 119.0 . . ?
C21'_30 C26'_30 C25'_30 120.2(16) . . ?
C21'_30 C26'_30 H26'_30 119.9 . . ?
C25'_30 C26'_30 H26'_30 119.9 . . ?
C14'_30 C1_31 H1_31 115.6 . . ?
C2_31 C1_31 C14'_30 129(3) . . ?
C2_31 C1_31 H1_31 115.6 . . ?
C1_31 C2_31 C11_31 131(2) . . ?
C1_31 C2_31 C21_31 121(2) . . ?
C11_31 C2_31 C21_31 107.7(13) . . ?
C12_31 C11_31 C2_31 107.1(12) . . ?
C16_31 C11_31 C2_31 132.2(15) . . ?
C16_31 C11_31 C12_31 120.6(12) . . ?
C11_31 C12_31 C22_31 109.3(11) . . ?
C13_31 C12_31 C11_31 118.8(12) . . ?
C13_31 C12_31 C22_31 131.8(14) . . ?
C12_31 C13_31 H13_31 120.1 . . ?
C14_31 C13_31 C12_31 119.8(13) . . ?
C14_31 C13_31 H13_31 120.1 . . ?
C13_31 C14_31 H14_31 118.9 . . ?
C13_31 C14_31 C15_31 122.1(13) . . ?
C15_31 C14_31 H14_31 118.9 . . ?
C14_31 C15_31 C16_31 118.9(12) . . ?
C14_31 C15_31 C17_31 121.6(18) . . ?
C16_31 C15_31 C17_31 119.2(18) . . ?
C11_31 C16_31 C15_31 119.6(12) . . ?
C11_31 C16_31 H16_31 120.2 . . ?
C15_31 C16_31 H16_31 120.2 . . ?
C15_31 C17_31 H17A_31 109.7 . . ?
C15_31 C17_31 H17B_31 109.7 . . ?
C15_31 C17_31 C18_31 109.9(2) . . ?
H17A_31 C17_31 H17B_31 108.2 . . ?
C18_31 C17_31 H17A_31 109.7 . . ?
C18_31 C17_31 H17B_31 109.7 . . ?
C17_31 C18_31 H18A_31 109.5 . . ?
C17_31 C18_31 H18B_31 109.5 . . ?
C17_31 C18_31 H18C_31 109.5 . . ?
H18A_31 C18_31 H18B_31 109.5 . . ?
H18A_31 C18_31 H18C_31 109.5 . . ?
H18B_31 C18_31 H18C_31 109.5 . . ?
C22_31 C21_31 C2_31 106.8(12) . . ?
C26_31 C21_31 C2_31 132.7(15) . . ?
C26_31 C21_31 C22_31 120.5(12) . . ?
C12_31 C22_31 C21_31 109.1(11) . . ?
C23_31 C22_31 C12_31 132.1(14) . . ?
C23_31 C22_31 C21_31 118.8(12) . . ?
C22_31 C23_31 H23_31 119.8 . . ?
C24_31 C23_31 C22_31 120.4(13) . . ?
C24_31 C23_31 H23_31 119.8 . . ?
C23_31 C24_31 H24_31 119.3 . . ?
C23_31 C24_31 C25_31 121.3(13) . . ?
C25_31 C24_31 H24_31 119.3 . . ?
C24_31 C25_31 C26_31 119.7(12) . . ?
C24_31 C25_31 C27_31 121(2) . . ?
C26_31 C25_31 C27_31 120(2) . . ?
C21_31 C26_31 C25_31 119.3(12) . . ?
C21_31 C26_31 H26_31 120.3 . . ?
C25_31 C26_31 H26_31 120.3 . . ?
C25_31 C27_31 H27A_31 109.7 . . ?
C25_31 C27_31 H27B_31 109.7 . . ?
C25_31 C27_31 C28_31 109.8(2) . . ?
H27A_31 C27_31 H27B_31 108.2 . . ?
C28_31 C27_31 H27A_31 109.7 . . ?
C28_31 C27_31 H27B_31 109.7 . . ?
C27_31 C28_31 H28A_31 109.5 . . ?
C27_31 C28_31 H28B_31 109.5 . . ?
C27_31 C28_31 H28C_31 109.5 . . ?
H28A_31 C28_31 H28B_31 109.5 . . ?
H28A_31 C28_31 H28C_31 109.5 . . ?
H28B_31 C28_31 H28C_31 109.5 . . ?
C24'_30 C1_32 H1_32 115.1 . . ?
C2_32 C1_32 C24'_30 130(3) . . ?
C2_32 C1_32 H1_32 115.1 . . ?
C1_32 C2_32 C11_32 120(2) . . ?
C1_32 C2_32 C21_32 134(2) . . ?
C21_32 C2_32 C11_32 105.9(12) . . ?
C12_32 C11_32 C2_32 107.5(11) . . ?
C16_32 C11_32 C2_32 131.8(14) . . ?
C16_32 C11_32 C12_32 120.7(11) . . ?
C11_32 C12_32 C22_32 109.1(10) . . ?
C13_32 C12_32 C11_32 119.0(11) . . ?
C13_32 C12_32 C22_32 131.9(14) . . ?
C12_32 C13_32 H13_32 120.3 . . ?
C14_32 C13_32 C12_32 119.4(12) . . ?
C14_32 C13_32 H13_32 120.3 . . ?
C13_32 C14_32 H14_32 118.9 . . ?
C13_32 C14_32 C15_32 122.2(12) . . ?
C15_32 C14_32 H14_32 118.9 . . ?
C14_32 C15_32 C16_32 119.6(12) . . ?
C14_32 C15_32 C17_32 125.4(17) . . ?
C16_32 C15_32 C17_32 114.8(17) . . ?
C11_32 C16_32 C15_32 119.1(12) . . ?
C11_32 C16_32 H16_32 120.5 . . ?
C15_32 C16_32 H16_32 120.5 . . ?
C15_32 C17_32 H17A_32 109.7 . . ?
C15_32 C17_32 H17B_32 109.7 . . ?
C15_32 C17_32 C18_32 109.9(2) . . ?
H17A_32 C17_32 H17B_32 108.2 . . ?
C18_32 C17_32 H17A_32 109.7 . . ?
C18_32 C17_32 H17B_32 109.7 . . ?
C17_32 C18_32 H18A_32 109.5 . . ?
C17_32 C18_32 H18B_32 109.5 . . ?
C17_32 C18_32 H18C_32 109.5 . . ?
H18A_32 C18_32 H18B_32 109.5 . . ?
H18A_32 C18_32 H18C_32 109.5 . . ?
H18B_32 C18_32 H18C_32 109.5 . . ?
C22_32 C21_32 C2_32 107.5(11) . . ?
C26_32 C21_32 C2_32 132.4(14) . . ?
C26_32 C21_32 C22_32 120.1(11) . . ?
C21_32 C22_32 C12_32 109.7(11) . . ?
C23_32 C22_32 C12_32 130.0(14) . . ?
C23_32 C22_32 C21_32 119.8(11) . . ?
C22_32 C23_32 H23_32 120.2 . . ?
C24_32 C23_32 C22_32 119.6(12) . . ?
C24_32 C23_32 H23_32 120.2 . . ?
C23_32 C24_32 H24_32 119.2 . . ?
C25_32 C24_32 C23_32 121.7(13) . . ?
C25_32 C24_32 H24_32 119.2 . . ?
C24_32 C25_32 C26_32 120.1(11) . . ?
C24_32 C25_32 C27_32 123(2) . . ?
C26_32 C25_32 C27_32 117(2) . . ?
C21_32 C26_32 C25_32 118.6(12) . . ?
C21_32 C26_32 H26_32 120.7 . . ?
C25_32 C26_32 H26_32 120.7 . . ?
C25_32 C27_32 H27A_32 109.7 . . ?
C25_32 C27_32 H27B_32 109.7 . . ?
C25_32 C27_32 C28_32 109.8(2) . . ?
H27A_32 C27_32 H27B_32 108.2 . . ?
C28_32 C27_32 H27A_32 109.7 . . ?
C28_32 C27_32 H27B_32 109.7 . . ?
C27_32 C28_32 H28A_32 109.5 . . ?
C27_32 C28_32 H28B_32 109.5 . . ?
C27_32 C28_32 H28C_32 109.5 . . ?
H28A_32 C28_32 H28B_32 109.5 . . ?
H28A_32 C28_32 H28C_32 109.5 . . ?
H28B_32 C28_32 H28C_32 109.5 . . ?
C2'_40 S1'_40 C5'_40 92.3(16) . . ?
C3'_40 C2'_40 S1'_40 110.0(19) . . ?
C3'_40 C2'_40 C11'_40 130(2) . . ?
C11'_40 C2'_40 S1'_40 120(2) . . ?
C2'_40 C3'_40 H3'_40 123.2 . . ?
C2'_40 C3'_40 C4'_40 114(2) . . ?
C4'_40 C3'_40 H3'_40 123.2 . . ?
C3'_40 C4'_40 H4'_40 122.3 . . ?
C5'_40 C4'_40 C3'_40 115(3) . . ?
C5'_40 C4'_40 H4'_40 122.3 . . ?
C4'_40 C5'_40 S1'_40 109(2) . . ?
C4'_40 C5'_40 C21'_40 131(2) . . ?
C21'_40 C5'_40 S1'_40 120(2) . . ?
C12'_40 C11'_40 C2'_40 124.6(19) . . ?
C16'_40 C11'_40 C2'_40 117(2) . . ?
C16'_40 C11'_40 C12'_40 117.9(14) . . ?
C11'_40 C12'_40 H12'_40 119.4 . . ?
C13'_40 C12'_40 C11'_40 121.2(14) . . ?
C13'_40 C12'_40 H12'_40 119.4 . . ?
C12'_40 C13'_40 H13'_40 119.7 . . ?
C14'_40 C13'_40 C12'_40 120.6(15) . . ?
C14'_40 C13'_40 H13'_40 119.7 . . ?
C13'_40 C14'_40 C1_41 123(2) . . ?
C15'_40 C14'_40 C13'_40 118.4(14) . . ?
C15'_40 C14'_40 C1_41 118(2) . . ?
C14'_40 C15'_40 H15'_40 119.3 . . ?
C14'_40 C15'_40 C16'_40 121.3(15) . . ?
C16'_40 C15'_40 H15'_40 119.3 . . ?
C11'_40 C16'_40 C15'_40 120.5(16) . . ?
C11'_40 C16'_40 H16'_40 119.8 . . ?
C15'_40 C16'_40 H16'_40 119.8 . . ?
C22'_40 C21'_40 C5'_40 122(2) . . ?
C26'_40 C21'_40 C5'_40 121(2) . . ?
C26'_40 C21'_40 C22'_40 117.7(14) . . ?
C21'_40 C22'_40 H22'_40 119.3 . . ?
C23'_40 C22'_40 C21'_40 121.4(14) . . ?
C23'_40 C22'_40 H22'_40 119.3 . . ?
C22'_40 C23'_40 H23'_40 119.7 . . ?
C22'_40 C23'_40 C24'_40 120.7(15) . . ?
C24'_40 C23'_40 H23'_40 119.7 . . ?
C23'_40 C24'_40 C1_42 116(2) . . ?
C25'_40 C24'_40 C23'_40 117.5(14) . . ?
C25'_40 C24'_40 C1_42 126(2) . . ?
C24'_40 C25'_40 H25'_40 119.2 . . ?
C24'_40 C25'_40 C26'_40 121.6(15) . . ?
C26'_40 C25'_40 H25'_40 119.2 . . ?
C21'_40 C26'_40 C25'_40 120.9(17) . . ?
C21'_40 C26'_40 H26'_40 119.5 . . ?
C25'_40 C26'_40 H26'_40 119.5 . . ?
C14'_40 C1_41 H1_41 116.1 . . ?
C2_41 C1_41 C14'_40 128(3) . . ?
C2_41 C1_41 H1_41 116.1 . . ?
C1_41 C2_41 C11_41 132(2) . . ?
C1_41 C2_41 C21_41 120(2) . . ?
C11_41 C2_41 C21_41 107.5(13) . . ?
C12_41 C11_41 C2_41 107.3(12) . . ?
C16_41 C11_41 C2_41 131.8(15) . . ?
C16_41 C11_41 C12_41 120.8(12) . . ?
C11_41 C12_41 C22_41 109.2(11) . . ?
C13_41 C12_41 C11_41 118.8(12) . . ?
C13_41 C12_41 C22_41 132.0(15) . . ?
C12_41 C13_41 H13_41 120.2 . . ?
C14_41 C13_41 C12_41 119.6(13) . . ?
C14_41 C13_41 H13_41 120.2 . . ?
C13_41 C14_41 H14_41 118.6 . . ?
C13_41 C14_41 C15_41 122.7(13) . . ?
C15_41 C14_41 H14_41 118.6 . . ?
C14_41 C15_41 C16_41 118.8(12) . . ?
C14_41 C15_41 C17_41 121.2(19) . . ?
C16_41 C15_41 C17_41 120.0(19) . . ?
C11_41 C16_41 C15_41 119.3(12) . . ?
C11_41 C16_41 H16_41 120.4 . . ?
C15_41 C16_41 H16_41 120.4 . . ?
C15_41 C17_41 H17A_41 109.7 . . ?
C15_41 C17_41 H17B_41 109.7 . . ?
C15_41 C17_41 C18_41 109.9(2) . . ?
H17A_41 C17_41 H17B_41 108.2 . . ?
C18_41 C17_41 H17A_41 109.7 . . ?
C18_41 C17_41 H17B_41 109.7 . . ?
C17_41 C18_41 H18A_41 109.5 . . ?
C17_41 C18_41 H18B_41 109.5 . . ?
C17_41 C18_41 H18C_41 109.5 . . ?
H18A_41 C18_41 H18B_41 109.5 . . ?
H18A_41 C18_41 H18C_41 109.5 . . ?
H18B_41 C18_41 H18C_41 109.5 . . ?
C22_41 C21_41 C2_41 106.7(12) . . ?
C26_41 C21_41 C2_41 132.9(15) . . ?
C26_41 C21_41 C22_41 120.4(12) . . ?
C21_41 C22_41 C12_41 109.2(11) . . ?
C23_41 C22_41 C12_41 131.9(15) . . ?
C23_41 C22_41 C21_41 118.9(12) . . ?
C22_41 C23_41 H23_41 119.9 . . ?
C24_41 C23_41 C22_41 120.3(13) . . ?
C24_41 C23_41 H23_41 119.9 . . ?
C23_41 C24_41 H24_41 119.1 . . ?
C23_41 C24_41 C25_41 121.8(13) . . ?
C25_41 C24_41 H24_41 119.1 . . ?
C24_41 C25_41 C26_41 118.9(12) . . ?
C24_41 C25_41 C27_41 128.9(16) . . ?
C26_41 C25_41 C27_41 112.2(17) . . ?
C21_41 C26_41 C25_41 119.5(12) . . ?
C21_41 C26_41 H26_41 120.2 . . ?
C25_41 C26_41 H26_41 120.2 . . ?
C25_41 C27_41 H27A_41 109.7 . . ?
C25_41 C27_41 H27B_41 109.7 . . ?
H27A_41 C27_41 H27B_41 108.2 . . ?
C28_41 C27_41 C25_41 109.8(2) . . ?
C28_41 C27_41 H27A_41 109.7 . . ?
C28_41 C27_41 H27B_41 109.7 . . ?
C27_41 C28_41 H28A_41 109.5 . . ?
C27_41 C28_41 H28B_41 109.5 . . ?
C27_41 C28_41 H28C_41 109.5 . . ?
H28A_41 C28_41 H28B_41 109.5 . . ?
H28A_41 C28_41 H28C_41 109.5 . . ?
H28B_41 C28_41 H28C_41 109.5 . . ?
C24'_40 C1_42 H1_42 115.7 . . ?
C2_42 C1_42 C24'_40 129(3) . . ?
C2_42 C1_42 H1_42 115.7 . . ?
C1_42 C2_42 C11_42 120(2) . . ?
C1_42 C2_42 C21_42 132(2) . . ?
C21_42 C2_42 C11_42 106.8(12) . . ?
C12_42 C11_42 C2_42 107.2(11) . . ?
C16_42 C11_42 C2_42 132.6(14) . . ?
C16_42 C11_42 C12_42 120.2(11) . . ?
C11_42 C12_42 C22_42 109.1(11) . . ?
C13_42 C12_42 C11_42 119.4(11) . . ?
C13_42 C12_42 C22_42 131.5(14) . . ?
C12_42 C13_42 H13_42 120.2 . . ?
C14_42 C13_42 C12_42 119.5(12) . . ?
C14_42 C13_42 H13_42 120.2 . . ?
C13_42 C14_42 H14_42 118.4 . . ?
C13_42 C14_42 C15_42 123.3(12) . . ?
C15_42 C14_42 H14_42 118.4 . . ?
C14_42 C15_42 C16_42 117.6(11) . . ?
C14_42 C15_42 C17_42 126.1(15) . . ?
C16_42 C15_42 C17_42 116.2(15) . . ?
C11_42 C16_42 C15_42 119.8(12) . . ?
C11_42 C16_42 H16_42 120.1 . . ?
C15_42 C16_42 H16_42 120.1 . . ?
C15_42 C17_42 H17A_42 109.7 . . ?
C15_42 C17_42 H17B_42 109.7 . . ?
H17A_42 C17_42 H17B_42 108.2 . . ?
C18_42 C17_42 C15_42 109.9(2) . . ?
C18_42 C17_42 H17A_42 109.7 . . ?
C18_42 C17_42 H17B_42 109.7 . . ?
C17_42 C18_42 H18A_42 109.5 . . ?
C17_42 C18_42 H18B_42 109.5 . . ?
C17_42 C18_42 H18C_42 109.5 . . ?
H18A_42 C18_42 H18B_42 109.5 . . ?
H18A_42 C18_42 H18C_42 109.5 . . ?
H18B_42 C18_42 H18C_42 109.5 . . ?
C22_42 C21_42 C2_42 107.0(11) . . ?
C26_42 C21_42 C2_42 132.5(15) . . ?
C26_42 C21_42 C22_42 120.4(12) . . ?
C21_42 C22_42 C12_42 109.8(11) . . ?
C23_42 C22_42 C12_42 130.4(14) . . ?
C23_42 C22_42 C21_42 119.6(11) . . ?
C22_42 C23_42 H23_42 120.0 . . ?
C24_42 C23_42 C22_42 120.1(12) . . ?
C24_42 C23_42 H23_42 120.0 . . ?
C23_42 C24_42 H24_42 119.2 . . ?
C23_42 C24_42 C25_42 121.5(13) . . ?
C25_42 C24_42 H24_42 119.2 . . ?
C24_42 C25_42 C26_42 119.9(11) . . ?
C24_42 C25_42 C27_42 119(2) . . ?
C26_42 C25_42 C27_42 121(2) . . ?
C21_42 C26_42 C25_42 118.5(12) . . ?
C21_42 C26_42 H26_42 120.8 . . ?
C25_42 C26_42 H26_42 120.8 . . ?
C25_42 C27_42 H27A_42 109.7 . . ?
C25_42 C27_42 H27B_42 109.7 . . ?
C25_42 C27_42 C28_42 109.8(2) . . ?
H27A_42 C27_42 H27B_42 108.2 . . ?
C28_42 C27_42 H27A_42 109.7 . . ?
C28_42 C27_42 H27B_42 109.7 . . ?
C27_42 C28_42 H28A_42 109.5 . . ?
C27_42 C28_42 H28B_42 109.5 . . ?
C27_42 C28_42 H28C_42 109.5 . . ?
H28A_42 C28_42 H28B_42 109.5 . . ?
H28A_42 C28_42 H28C_42 109.5 . . ?
H28B_42 C28_42 H28C_42 109.5 . . ?

loop_
_geom_bond_atom_site_label_1
_geom_bond_atom_site_label_2
_geom_bond_distance
_geom_bond_site_symmetry_2
_geom_bond_publ_flag
S1'_10 C2'_10 1.74(2) . ?
S1'_10 C5'_10 1.74(2) . ?
C2'_10 C3'_10 1.32(3) . ?
C2'_10 C11'_10 1.44(3) . ?
C3'_10 H3'_10 0.9500 . ?
C3'_10 C4'_10 1.40(2) . ?
C4'_10 H4'_10 0.9500 . ?
C4'_10 C5'_10 1.32(3) . ?
C5'_10 C21'_10 1.42(3) . ?
C11'_10 C12'_10 1.40(2) . ?
C11'_10 C16'_10 1.39(2) . ?
C12'_10 H12'_10 0.9500 . ?
C12'_10 C13'_10 1.374(17) . ?
C13'_10 H13'_10 0.9500 . ?
C13'_10 C14'_10 1.40(2) . ?
C14'_10 C15'_10 1.38(2) . ?
C14'_10 C1_11 1.46(3) . ?
C15'_10 H15'_10 0.9500 . ?
C15'_10 C16'_10 1.384(18) . ?
C16'_10 H16'_10 0.9500 . ?
C21'_10 C22'_10 1.39(2) . ?
C21'_10 C26'_10 1.385(19) . ?
C22'_10 H22'_10 0.9500 . ?
C22'_10 C23'_10 1.379(17) . ?
C23'_10 H23'_10 0.9500 . ?
C23'_10 C24'_10 1.401(19) . ?
C24'_10 C25'_10 1.36(2) . ?
C24'_10 C1_12 1.47(3) . ?
C25'_10 H25'_10 0.9500 . ?
C25'_10 C26'_10 1.405(18) . ?
C26'_10 H26'_10 0.9500 . ?
C1_11 H1_11 0.9500 . ?
C1_11 C2_11 1.346(19) . ?
C2_11 C11_11 1.477(17) . ?
C2_11 C21_11 1.486(18) . ?
C11_11 C12_11 1.429(16) . ?
C11_11 C16_11 1.373(17) . ?
C12_11 C13_11 1.381(16) . ?
C12_11 C22_11 1.435(18) . ?
C13_11 H13_11 0.9500 . ?
C13_11 C14_11 1.360(18) . ?
C14_11 H14_11 0.9500 . ?
C14_11 C15_11 1.383(17) . ?
C15_11 C16_11 1.428(16) . ?
C15_11 C17_11 1.5400(17) . ?
C16_11 H16_11 0.9500 . ?
C17_11 H17A_11 0.9900 . ?
C17_11 H17B_11 0.9900 . ?
C17_11 C18_11 1.5398(16) . ?
C18_11 H18A_11 0.9800 . ?
C18_11 H18B_11 0.9800 . ?
C18_11 H18C_11 0.9800 . ?
C21_11 C22_11 1.417(16) . ?
C21_11 C26_11 1.378(17) . ?
C22_11 C23_11 1.404(17) . ?
C23_11 H23_11 0.9500 . ?
C23_11 C24_11 1.352(17) . ?
C24_11 H24_11 0.9500 . ?
C24_11 C25_11 1.377(17) . ?
C25_11 C26_11 1.429(18) . ?
C25_11 C27_11 1.5401(16) . ?
C26_11 H26_11 0.9500 . ?
C27_11 H27A_11 0.9900 . ?
C27_11 H27B_11 0.9900 . ?
C27_11 C28_11 1.5399(16) . ?
C28_11 H28A_11 0.9800 . ?
C28_11 H28B_11 0.9800 . ?
C28_11 H28C_11 0.9800 . ?
C1_12 H1_12 0.9500 . ?
C1_12 C2_12 1.35(2) . ?
C2_12 C11_12 1.468(18) . ?
C2_12 C21_12 1.486(18) . ?
C11_12 C12_12 1.426(17) . ?
C11_12 C16_12 1.370(17) . ?
C12_12 C13_12 1.392(18) . ?
C12_12 C22_12 1.457(17) . ?
C13_12 H13_12 0.9500 . ?
C13_12 C14_12 1.355(17) . ?
C14_12 H14_12 0.9500 . ?
C14_12 C15_12 1.370(18) . ?
C15_12 C16_12 1.428(18) . ?
C15_12 C17_12 1.5398(16) . ?
C16_12 H16_12 0.9500 . ?
C17_12 H17A_12 0.9900 . ?
C17_12 H17B_12 0.9900 . ?
C17_12 C18_12 1.5398(16) . ?
C18_12 H18A_12 0.9800 . ?
C18_12 H18B_12 0.9800 . ?
C18_12 H18C_12 0.9800 . ?
C21_12 C22_12 1.419(17) . ?
C21_12 C26_12 1.379(17) . ?
C22_12 C23_12 1.407(17) . ?
C23_12 H23_12 0.9500 . ?
C23_12 C24_12 1.356(18) . ?
C24_12 H24_12 0.9500 . ?
C24_12 C25_12 1.374(19) . ?
C25_12 C26_12 1.422(18) . ?
C25_12 C27_12 1.5399(16) . ?
C26_12 H26_12 0.9500 . ?
C27_12 H27A_12 0.9900 . ?
C27_12 H27B_12 0.9900 . ?
C27_12 C28_12 1.5399(16) . ?
C28_12 H28A_12 0.9800 . ?
C28_12 H28B_12 0.9800 . ?
C28_12 H28C_12 0.9800 . ?
S1'_20 C2'_20 1.74(2) . ?
S1'_20 C5'_20 1.73(2) . ?
C2'_20 C3'_20 1.33(3) . ?
C2'_20 C11'_20 1.45(4) . ?
C3'_20 H3'_20 0.9500 . ?
C3'_20 C4'_20 1.42(2) . ?
C4'_20 H4'_20 0.9500 . ?
C4'_20 C5'_20 1.33(3) . ?
C5'_20 C21'_20 1.46(4) . ?
C11'_20 C12'_20 1.39(2) . ?
C11'_20 C16'_20 1.39(2) . ?
C12'_20 H12'_20 0.9500 . ?
C12'_20 C13'_20 1.376(18) . ?
C13'_20 H13'_20 0.9500 . ?
C13'_20 C14'_20 1.41(2) . ?
C14'_20 C15'_20 1.37(2) . ?
C14'_20 C1_21 1.49(4) . ?
C15'_20 H15'_20 0.9500 . ?
C15'_20 C16'_20 1.390(19) . ?
C16'_20 H16'_20 0.9500 . ?
C21'_20 C22'_20 1.39(2) . ?
C21'_20 C26'_20 1.39(2) . ?
C22'_20 H22'_20 0.9500 . ?
C22'_20 C23'_20 1.384(18) . ?
C23'_20 H23'_20 0.9500 . ?
C23'_20 C24'_20 1.39(2) . ?
C24'_20 C25'_20 1.37(2) . ?
C24'_20 C1_22 1.45(4) . ?
C25'_20 H25'_20 0.9500 . ?
C25'_20 C26'_20 1.403(19) . ?
C26'_20 H26'_20 0.9500 . ?
C1_21 H1_21 0.9500 . ?
C1_21 C2_21 1.34(2) . ?
C2_21 C11_21 1.473(17) . ?
C2_21 C21_21 1.471(18) . ?
C11_21 C12_21 1.424(17) . ?
C11_21 C16_21 1.371(18) . ?
C12_21 C13_21 1.400(17) . ?
C12_21 C22_21 1.443(18) . ?
C13_21 H13_21 0.9500 . ?
C13_21 C14_21 1.359(19) . ?
C14_21 H14_21 0.9500 . ?
C14_21 C15_21 1.376(18) . ?
C15_21 C16_21 1.412(17) . ?
C15_21 C17_21 1.5401(16) . ?
C16_21 H16_21 0.9500 . ?
C17_21 H17A_21 0.9900 . ?
C17_21 H17B_21 0.9900 . ?
C17_21 C18_21 1.5401(16) . ?
C18_21 H18A_21 0.9800 . ?
C18_21 H18B_21 0.9800 . ?
C18_21 H18C_21 0.9800 . ?
C21_21 C22_21 1.416(16) . ?
C21_21 C26_21 1.383(17) . ?
C22_21 C23_21 1.387(18) . ?
C23_21 H23_21 0.9500 . ?
C23_21 C24_21 1.372(19) . ?
C24_21 H24_21 0.9500 . ?
C24_21 C25_21 1.372(18) . ?
C25_21 C26_21 1.426(19) . ?
C25_21 C27_21 1.5401(16) . ?
C26_21 H26_21 0.9500 . ?
C27_21 H27A_21 0.9900 . ?
C27_21 H27B_21 0.9900 . ?
C27_21 C28_21 1.5400(16) . ?
C28_21 H28A_21 0.9800 . ?
C28_21 H28B_21 0.9800 . ?
C28_21 H28C_21 0.9800 . ?
C1_22 H1_22 0.9500 . ?
C1_22 C2_22 1.35(2) . ?
C2_22 C11_22 1.473(18) . ?
C2_22 C21_22 1.480(18) . ?
C11_22 C12_22 1.432(17) . ?
C11_22 C16_22 1.361(17) . ?
C12_22 C13_22 1.379(18) . ?
C12_22 C22_22 1.416(18) . ?
C13_22 H13_22 0.9500 . ?
C13_22 C14_22 1.356(18) . ?
C14_22 H14_22 0.9500 . ?
C14_22 C15_22 1.371(19) . ?
C15_22 C16_22 1.436(19) . ?
C15_22 C17_22 1.5400(16) . ?
C16_22 H16_22 0.9500 . ?
C17_22 H17A_22 0.9900 . ?
C17_22 H17B_22 0.9900 . ?
C17_22 C18_22 1.5400(16) . ?
C18_22 H18A_22 0.9800 . ?
C18_22 H18B_22 0.9800 . ?
C18_22 H18C_22 0.9800 . ?
C21_22 C22_22 1.436(18) . ?
C21_22 C26_22 1.357(17) . ?
C22_22 C23_22 1.383(17) . ?
C23_22 H23_22 0.9500 . ?
C23_22 C24_22 1.354(18) . ?
C24_22 H24_22 0.9500 . ?
C24_22 C25_22 1.379(19) . ?
C25_22 C26_22 1.432(18) . ?
C25_22 C27_22 1.5398(16) . ?
C26_22 H26_22 0.9500 . ?
C27_22 H27A_22 0.9900 . ?
C27_22 H27B_22 0.9900 . ?
C27_22 C28_22 1.5399(16) . ?
C28_22 H28A_22 0.9800 . ?
C28_22 H28B_22 0.9800 . ?
C28_22 H28C_22 0.9800 . ?
S1'_30 C2'_30 1.73(2) . ?
S1'_30 C5'_30 1.74(2) . ?
C2'_30 C3'_30 1.32(3) . ?
C2'_30 C11'_30 1.48(3) . ?
C3'_30 H3'_30 0.9500 . ?
C3'_30 C4'_30 1.41(2) . ?
C4'_30 H4'_30 0.9500 . ?
C4'_30 C5'_30 1.30(3) . ?
C5'_30 C21'_30 1.47(3) . ?
C11'_30 C12'_30 1.39(2) . ?
C11'_30 C16'_30 1.39(2) . ?
C12'_30 H12'_30 0.9500 . ?
C12'_30 C13'_30 1.389(18) . ?
C13'_30 H13'_30 0.9500 . ?
C13'_30 C14'_30 1.380(19) . ?
C14'_30 C15'_30 1.38(2) . ?
C14'_30 C1_31 1.47(4) . ?
C15'_30 H15'_30 0.9500 . ?
C15'_30 C16'_30 1.391(19) . ?
C16'_30 H16'_30 0.9500 . ?
C21'_30 C22'_30 1.38(2) . ?
C21'_30 C26'_30 1.39(2) . ?
C22'_30 H22'_30 0.9500 . ?
C22'_30 C23'_30 1.385(17) . ?
C23'_30 H23'_30 0.9500 . ?
C23'_30 C24'_30 1.40(2) . ?
C24'_30 C25'_30 1.37(2) . ?
C24'_30 C1_32 1.49(3) . ?
C25'_30 H25'_30 0.9500 . ?
C25'_30 C26'_30 1.399(18) . ?
C26'_30 H26'_30 0.9500 . ?
C1_31 H1_31 0.9500 . ?
C1_31 C2_31 1.35(2) . ?
C2_31 C11_31 1.468(18) . ?
C2_31 C21_31 1.473(19) . ?
C11_31 C12_31 1.430(17) . ?
C11_31 C16_31 1.371(18) . ?
C12_31 C13_31 1.396(18) . ?
C12_31 C22_31 1.433(19) . ?
C13_31 H13_31 0.9500 . ?
C13_31 C14_31 1.359(19) . ?
C14_31 H14_31 0.9500 . ?
C14_31 C15_31 1.393(18) . ?
C15_31 C16_31 1.413(18) . ?
C15_31 C17_31 1.5398(16) . ?
C16_31 H16_31 0.9500 . ?
C17_31 H17A_31 0.9900 . ?
C17_31 H17B_31 0.9900 . ?
C17_31 C18_31 1.5398(16) . ?
C18_31 H18A_31 0.9800 . ?
C18_31 H18B_31 0.9800 . ?
C18_31 H18C_31 0.9800 . ?
C21_31 C22_31 1.435(17) . ?
C21_31 C26_31 1.373(19) . ?
C22_31 C23_31 1.385(18) . ?
C23_31 H23_31 0.9500 . ?
C23_31 C24_31 1.37(2) . ?
C24_31 H24_31 0.9500 . ?
C24_31 C25_31 1.390(18) . ?
C25_31 C26_31 1.408(18) . ?
C25_31 C27_31 1.5399(16) . ?
C26_31 H26_31 0.9500 . ?
C27_31 H27A_31 0.9900 . ?
C27_31 H27B_31 0.9900 . ?
C27_31 C28_31 1.5400(16) . ?
C28_31 H28A_31 0.9800 . ?
C28_31 H28B_31 0.9800 . ?
C28_31 H28C_31 0.9800 . ?
C1_32 H1_32 0.9500 . ?
C1_32 C2_32 1.36(2) . ?
C2_32 C11_32 1.491(18) . ?
C2_32 C21_32 1.486(18) . ?
C11_32 C12_32 1.425(16) . ?
C11_32 C16_32 1.371(17) . ?
C12_32 C13_32 1.397(17) . ?
C12_32 C22_32 1.432(18) . ?
C13_32 H13_32 0.9500 . ?
C13_32 C14_32 1.368(18) . ?
C14_32 H14_32 0.9500 . ?
C14_32 C15_32 1.372(18) . ?
C15_32 C16_32 1.417(17) . ?
C15_32 C17_32 1.5397(17) . ?
C16_32 H16_32 0.9500 . ?
C17_32 H17A_32 0.9900 . ?
C17_32 H17B_32 0.9900 . ?
C17_32 C18_32 1.5397(16) . ?
C18_32 H18A_32 0.9800 . ?
C18_32 H18B_32 0.9800 . ?
C18_32 H18C_32 0.9800 . ?
C21_32 C22_32 1.421(16) . ?
C21_32 C26_32 1.383(17) . ?
C22_32 C23_32 1.385(17) . ?
C23_32 H23_32 0.9500 . ?
C23_32 C24_32 1.371(18) . ?
C24_32 H24_32 0.9500 . ?
C24_32 C25_32 1.370(17) . ?
C25_32 C26_32 1.417(17) . ?
C25_32 C27_32 1.5397(16) . ?
C26_32 H26_32 0.9500 . ?
C27_32 H27A_32 0.9900 . ?
C27_32 H27B_32 0.9900 . ?
C27_32 C28_32 1.5400(16) . ?
C28_32 H28A_32 0.9800 . ?
C28_32 H28B_32 0.9800 . ?
C28_32 H28C_32 0.9800 . ?
S1'_40 C2'_40 1.73(2) . ?
S1'_40 C5'_40 1.74(2) . ?
C2'_40 C3'_40 1.32(3) . ?
C2'_40 C11'_40 1.49(3) . ?
C3'_40 H3'_40 0.9500 . ?
C3'_40 C4'_40 1.41(2) . ?
C4'_40 H4'_40 0.9500 . ?
C4'_40 C5'_40 1.31(3) . ?
C5'_40 C21'_40 1.46(3) . ?
C11'_40 C12'_40 1.39(2) . ?
C11'_40 C16'_40 1.389(19) . ?
C12'_40 H12'_40 0.9500 . ?
C12'_40 C13'_40 1.389(18) . ?
C13'_40 H13'_40 0.9500 . ?
C13'_40 C14'_40 1.385(19) . ?
C14'_40 C15'_40 1.38(2) . ?
C14'_40 C1_41 1.48(4) . ?
C15'_40 H15'_40 0.9500 . ?
C15'_40 C16'_40 1.393(18) . ?
C16'_40 H16'_40 0.9500 . ?
C21'_40 C22'_40 1.39(2) . ?
C21'_40 C26'_40 1.38(2) . ?
C22'_40 H22'_40 0.9500 . ?
C22'_40 C23'_40 1.382(17) . ?
C23'_40 H23'_40 0.9500 . ?
C23'_40 C24'_40 1.41(2) . ?
C24'_40 C25'_40 1.37(2) . ?
C24'_40 C1_42 1.46(3) . ?
C25'_40 H25'_40 0.9500 . ?
C25'_40 C26'_40 1.400(18) . ?
C26'_40 H26'_40 0.9500 . ?
C1_41 H1_41 0.9500 . ?
C1_41 C2_41 1.37(2) . ?
C2_41 C11_41 1.474(18) . ?
C2_41 C21_41 1.482(19) . ?
C11_41 C12_41 1.424(17) . ?
C11_41 C16_41 1.379(18) . ?
C12_41 C13_41 1.397(17) . ?
C12_41 C22_41 1.443(19) . ?
C13_41 H13_41 0.9500 . ?
C13_41 C14_41 1.365(19) . ?
C14_41 H14_41 0.9500 . ?
C14_41 C15_41 1.380(18) . ?
C15_41 C16_41 1.420(18) . ?
C15_41 C17_41 1.5398(16) . ?
C16_41 H16_41 0.9500 . ?
C17_41 H17A_41 0.9900 . ?
C17_41 H17B_41 0.9900 . ?
C17_41 C18_41 1.5399(16) . ?
C18_41 H18A_41 0.9800 . ?
C18_41 H18B_41 0.9800 . ?
C18_41 H18C_41 0.9800 . ?
C21_41 C22_41 1.432(17) . ?
C21_41 C26_41 1.374(19) . ?
C22_41 C23_41 1.388(18) . ?
C23_41 H23_41 0.9500 . ?
C23_41 C24_41 1.367(19) . ?
C24_41 H24_41 0.9500 . ?
C24_41 C25_41 1.385(18) . ?
C25_41 C26_41 1.422(18) . ?
C25_41 C27_41 1.5399(16) . ?
C26_41 H26_41 0.9500 . ?
C27_41 H27A_41 0.9900 . ?
C27_41 H27B_41 0.9900 . ?
C27_41 C28_41 1.5399(16) . ?
C28_41 H28A_41 0.9800 . ?
C28_41 H28B_41 0.9800 . ?
C28_41 H28C_41 0.9800 . ?
C1_42 H1_42 0.9500 . ?
C1_42 C2_42 1.36(2) . ?
C2_42 C11_42 1.485(18) . ?
C2_42 C21_42 1.484(18) . ?
C11_42 C12_42 1.422(16) . ?
C11_42 C16_42 1.381(17) . ?
C12_42 C13_42 1.387(17) . ?
C12_42 C22_42 1.439(18) . ?
C13_42 H13_42 0.9500 . ?
C13_42 C14_42 1.360(18) . ?
C14_42 H14_42 0.9500 . ?
C14_42 C15_42 1.384(18) . ?
C15_42 C16_42 1.427(17) . ?
C15_42 C17_42 1.5398(16) . ?
C16_42 H16_42 0.9500 . ?
C17_42 H17A_42 0.9900 . ?
C17_42 H17B_42 0.9900 . ?
C17_42 C18_42 1.5397(16) . ?
C18_42 H18A_42 0.9800 . ?
C18_42 H18B_42 0.9800 . ?
C18_42 H18C_42 0.9800 . ?
C21_42 C22_42 1.418(16) . ?
C21_42 C26_42 1.383(18) . ?
C22_42 C23_42 1.382(17) . ?
C23_42 H23_42 0.9500 . ?
C23_42 C24_42 1.365(18) . ?
C24_42 H24_42 0.9500 . ?
C24_42 C25_42 1.376(17) . ?
C25_42 C26_42 1.420(18) . ?
C25_42 C27_42 1.5397(16) . ?
C26_42 H26_42 0.9500 . ?
C27_42 H27A_42 0.9900 . ?
C27_42 H27B_42 0.9900 . ?
C27_42 C28_42 1.5400(16) . ?
C28_42 H28A_42 0.9800 . ?
C28_42 H28B_42 0.9800 . ?
C28_42 H28C_42 0.9800 . ?

loop_
_geom_torsion_atom_site_label_1
_geom_torsion_atom_site_label_2
_geom_torsion_atom_site_label_3
_geom_torsion_atom_site_label_4
_geom_torsion
_geom_torsion_site_symmetry_1
_geom_torsion_site_symmetry_2
_geom_torsion_site_symmetry_3
_geom_torsion_site_symmetry_4
_geom_torsion_publ_flag
S1'_10 C2'_10 C3'_10 C4'_10 0(2) . . . . ?
S1'_10 C2'_10 C11'_10 C12'_10 -4(3) . . . . ?
S1'_10 C2'_10 C11'_10 C16'_10 173(2) . . . . ?
S1'_10 C5'_10 C21'_10 C22'_10 22(3) . . . . ?
S1'_10 C5'_10 C21'_10 C26'_10 -158(2) . . . . ?
C2'_10 S1'_10 C5'_10 C4'_10 -1(2) . . . . ?
C2'_10 S1'_10 C5'_10 C21'_10 174(3) . . . . ?
C2'_10 C3'_10 C4'_10 C5'_10 0(3) . . . . ?
C2'_10 C11'_10 C12'_10 C13'_10 175(3) . . . . ?
C2'_10 C11'_10 C16'_10 C15'_10 -176(3) . . . . ?
C3'_10 C2'_10 C11'_10 C12'_10 178(2) . . . . ?
C3'_10 C2'_10 C11'_10 C16'_10 -4(4) . . . . ?
C3'_10 C4'_10 C5'_10 S1'_10 1(3) . . . . ?
C3'_10 C4'_10 C5'_10 C21'_10 -173(3) . . . . ?
C4'_10 C5'_10 C21'_10 C22'_10 -165(3) . . . . ?
C4'_10 C5'_10 C21'_10 C26'_10 15(5) . . . . ?
C5'_10 S1'_10 C2'_10 C3'_10 0.6(15) . . . . ?
C5'_10 S1'_10 C2'_10 C11'_10 -178(2) . . . . ?
C5'_10 C21'_10 C22'_10 C23'_10 -178(3) . . . . ?
C5'_10 C21'_10 C26'_10 C25'_10 176(3) . . . . ?
C11'_10 C2'_10 C3'_10 C4'_10 177(3) . . . . ?
C11'_10 C12'_10 C13'_10 C14'_10 1(2) . . . . ?
C12'_10 C11'_10 C16'_10 C15'_10 2(4) . . . . ?
C12'_10 C13'_10 C14'_10 C15'_10 1(3) . . . . ?
C12'_10 C13'_10 C14'_10 C1_11 177(3) . . . . ?
C13'_10 C14'_10 C15'_10 C16'_10 -2(4) . . . . ?
C13'_10 C14'_10 C1_11 C2_11 145(4) . . . . ?
C14'_10 C15'_10 C16'_10 C11'_10 0(4) . . . . ?
C14'_10 C1_11 C2_11 C11_11 169(3) . . . . ?
C14'_10 C1_11 C2_11 C21_11 -14(7) . . . . ?
C15'_10 C14'_10 C1_11 C2_11 -39(5) . . . . ?
C16'_10 C11'_10 C12'_10 C13'_10 -3(3) . . . . ?
C21'_10 C22'_10 C23'_10 C24'_10 1(3) . . . . ?
C22'_10 C21'_10 C26'_10 C25'_10 -4(4) . . . . ?
C22'_10 C23'_10 C24'_10 C25'_10 -3(4) . . . . ?
C22'_10 C23'_10 C24'_10 C1_12 173(3) . . . . ?
C23'_10 C24'_10 C25'_10 C26'_10 1(4) . . . . ?
C23'_10 C24'_10 C1_12 C2_12 28(6) . . . . ?
C24'_10 C25'_10 C26'_10 C21'_10 3(4) . . . . ?
C24'_10 C1_12 C2_12 C11_12 15(7) . . . . ?
C24'_10 C1_12 C2_12 C21_12 -164(3) . . . . ?
C25'_10 C24'_10 C1_12 C2_12 -156(4) . . . . ?
C26'_10 C21'_10 C22'_10 C23'_10 2(2) . . . . ?
C1_11 C14'_10 C15'_10 C16'_10 -178(3) . . . . ?
C1_11 C2_11 C11_11 C12_11 -178(3) . . . . ?
C1_11 C2_11 C11_11 C16_11 0(6) . . . . ?
C1_11 C2_11 C21_11 C22_11 176(4) . . . . ?
C1_11 C2_11 C21_11 C26_11 -5(6) . . . . ?
C2_11 C11_11 C12_11 C13_11 177(3) . . . . ?
C2_11 C11_11 C12_11 C22_11 -1(3) . . . . ?
C2_11 C11_11 C16_11 C15_11 -174(3) . . . . ?
C2_11 C21_11 C22_11 C12_11 6(3) . . . . ?
C2_11 C21_11 C22_11 C23_11 -178(3) . . . . ?
C2_11 C21_11 C26_11 C25_11 176(3) . . . . ?
C11_11 C2_11 C21_11 C22_11 -7(3) . . . . ?
C11_11 C2_11 C21_11 C26_11 172(3) . . . . ?
C11_11 C12_11 C13_11 C14_11 -1(3) . . . . ?
C11_11 C12_11 C22_11 C21_11 -3(2) . . . . ?
C11_11 C12_11 C22_11 C23_11 -178(2) . . . . ?
C12_11 C11_11 C16_11 C15_11 4(4) . . . . ?
C12_11 C13_11 C14_11 C15_11 1(4) . . . . ?
C12_11 C22_11 C23_11 C24_11 174(3) . . . . ?
C13_11 C12_11 C22_11 C21_11 180(2) . . . . ?
C13_11 C12_11 C22_11 C23_11 4(4) . . . . ?
C13_11 C14_11 C15_11 C16_11 1(5) . . . . ?
C13_11 C14_11 C15_11 C17_11 171(3) . . . . ?
C14_11 C15_11 C16_11 C11_11 -4(4) . . . . ?
C14_11 C15_11 C17_11 C18_11 34(5) . . . . ?
C16_11 C11_11 C12_11 C13_11 -1(3) . . . . ?
C16_11 C11_11 C12_11 C22_11 -179(3) . . . . ?
C16_11 C15_11 C17_11 C18_11 -156(3) . . . . ?
C17_11 C15_11 C16_11 C11_11 -175(3) . . . . ?
C21_11 C2_11 C11_11 C12_11 5(3) . . . . ?
C21_11 C2_11 C11_11 C16_11 -178(3) . . . . ?
C21_11 C22_11 C23_11 C24_11 -1(3) . . . . ?
C22_11 C12_11 C13_11 C14_11 176(3) . . . . ?
C22_11 C21_11 C26_11 C25_11 -6(4) . . . . ?
C22_11 C23_11 C24_11 C25_11 2(4) . . . . ?
C23_11 C24_11 C25_11 C26_11 -6(4) . . . . ?
C23_11 C24_11 C25_11 C27_11 175(2) . . . . ?
C24_11 C25_11 C26_11 C21_11 7(4) . . . . ?
C24_11 C25_11 C27_11 C28_11 110(3) . . . . ?
C26_11 C21_11 C22_11 C12_11 -173(3) . . . . ?
C26_11 C21_11 C22_11 C23_11 3(3) . . . . ?
C26_11 C25_11 C27_11 C28_11 -69(4) . . . . ?
C27_11 C25_11 C26_11 C21_11 -174(2) . . . . ?
C1_12 C24'_10 C25'_10 C26'_10 -175(3) . . . . ?
C1_12 C2_12 C11_12 C12_12 -168(4) . . . . ?
C1_12 C2_12 C11_12 C16_12 12(6) . . . . ?
C1_12 C2_12 C21_12 C22_12 169(3) . . . . ?
C1_12 C2_12 C21_12 C26_12 -6(6) . . . . ?
C2_12 C11_12 C12_12 C13_12 180(3) . . . . ?
C2_12 C11_12 C12_12 C22_12 -7(3) . . . . ?
C2_12 C11_12 C16_12 C15_12 178(3) . . . . ?
C2_12 C21_12 C22_12 C12_12 6(3) . . . . ?
C2_12 C21_12 C22_12 C23_12 -175(3) . . . . ?
C2_12 C21_12 C26_12 C25_12 174(3) . . . . ?
C11_12 C2_12 C21_12 C22_12 -10(3) . . . . ?
C11_12 C2_12 C21_12 C26_12 175(3) . . . . ?
C11_12 C12_12 C13_12 C14_12 2(3) . . . . ?
C11_12 C12_12 C22_12 C21_12 0(2) . . . . ?
C11_12 C12_12 C22_12 C23_12 -178(2) . . . . ?
C12_12 C11_12 C16_12 C15_12 -2(4) . . . . ?
C12_12 C13_12 C14_12 C15_12 -1(4) . . . . ?
C12_12 C22_12 C23_12 C24_12 177(3) . . . . ?
C13_12 C12_12 C22_12 C21_12 173(2) . . . . ?
C13_12 C12_12 C22_12 C23_12 -6(4) . . . . ?
C13_12 C14_12 C15_12 C16_12 -1(5) . . . . ?
C13_12 C14_12 C15_12 C17_12 -174(3) . . . . ?
C14_12 C15_12 C16_12 C11_12 3(4) . . . . ?
C14_12 C15_12 C17_12 C18_12 -115(3) . . . . ?
C16_12 C11_12 C12_12 C13_12 0(3) . . . . ?
C16_12 C11_12 C12_12 C22_12 174(3) . . . . ?
C16_12 C15_12 C17_12 C18_12 72(4) . . . . ?
C17_12 C15_12 C16_12 C11_12 176(2) . . . . ?
C21_12 C2_12 C11_12 C12_12 10(3) . . . . ?
C21_12 C2_12 C11_12 C16_12 -170(3) . . . . ?
C21_12 C22_12 C23_12 C24_12 -1(2) . . . . ?
C22_12 C12_12 C13_12 C14_12 -170(3) . . . . ?
C22_12 C21_12 C26_12 C25_12 0(4) . . . . ?
C22_12 C23_12 C24_12 C25_12 3(4) . . . . ?
C23_12 C24_12 C25_12 C26_12 -3(4) . . . . ?
C23_12 C24_12 C25_12 C27_12 -177(2) . . . . ?
C24_12 C25_12 C26_12 C21_12 2(4) . . . . ?
C24_12 C25_12 C27_12 C28_12 108(3) . . . . ?
C26_12 C21_12 C22_12 C12_12 -178(3) . . . . ?
C26_12 C21_12 C22_12 C23_12 0(3) . . . . ?
C26_12 C25_12 C27_12 C28_12 -66(3) . . . . ?
C27_12 C25_12 C26_12 C21_12 176(2) . . . . ?
S1'_20 C2'_20 C3'_20 C4'_20 1(2) . . . . ?
S1'_20 C2'_20 C11'_20 C12'_20 -4(4) . . . . ?
S1'_20 C2'_20 C11'_20 C16'_20 177(2) . . . . ?
S1'_20 C5'_20 C21'_20 C22'_20 18(4) . . . . ?
S1'_20 C5'_20 C21'_20 C26'_20 -155(3) . . . . ?
C2'_20 S1'_20 C5'_20 C4'_20 -3(3) . . . . ?
C2'_20 S1'_20 C5'_20 C21'_20 177(3) . . . . ?
C2'_20 C3'_20 C4'_20 C5'_20 -4(4) . . . . ?
C2'_20 C11'_20 C12'_20 C13'_20 179(3) . . . . ?
C2'_20 C11'_20 C16'_20 C15'_20 -180(3) . . . . ?
C3'_20 C2'_20 C11'_20 C12'_20 -180(2) . . . . ?
C3'_20 C2'_20 C11'_20 C16'_20 1(4) . . . . ?
C3'_20 C4'_20 C5'_20 S1'_20 5(4) . . . . ?
C3'_20 C4'_20 C5'_20 C21'_20 -176(4) . . . . ?
C4'_20 C5'_20 C21'_20 C22'_20 -162(4) . . . . ?
C4'_20 C5'_20 C21'_20 C26'_20 26(6) . . . . ?
C5'_20 S1'_20 C2'_20 C3'_20 0.9(17) . . . . ?
C5'_20 S1'_20 C2'_20 C11'_20 -176(3) . . . . ?
C5'_20 C21'_20 C22'_20 C23'_20 -174(3) . . . . ?
C5'_20 C21'_20 C26'_20 C25'_20 176(3) . . . . ?
C11'_20 C2'_20 C3'_20 C4'_20 178(4) . . . . ?
C11'_20 C12'_20 C13'_20 C14'_20 0(3) . . . . ?
C12'_20 C11'_20 C16'_20 C15'_20 1(4) . . . . ?
C12'_20 C13'_20 C14'_20 C15'_20 2(4) . . . . ?
C12'_20 C13'_20 C14'_20 C1_21 179(3) . . . . ?
C13'_20 C14'_20 C15'_20 C16'_20 -2(4) . . . . ?
C13'_20 C14'_20 C1_21 C2_21 141(4) . . . . ?
C14'_20 C15'_20 C16'_20 C11'_20 1(5) . . . . ?
C14'_20 C1_21 C2_21 C11_21 169(3) . . . . ?
C14'_20 C1_21 C2_21 C21_21 -15(7) . . . . ?
C15'_20 C14'_20 C1_21 C2_21 -42(5) . . . . ?
C16'_20 C11'_20 C12'_20 C13'_20 -2(3) . . . . ?
C21'_20 C22'_20 C23'_20 C24'_20 0(3) . . . . ?
C22'_20 C21'_20 C26'_20 C25'_20 3(4) . . . . ?
C22'_20 C23'_20 C24'_20 C25'_20 0(4) . . . . ?
C22'_20 C23'_20 C24'_20 C1_22 175(3) . . . . ?
C23'_20 C24'_20 C25'_20 C26'_20 1(5) . . . . ?
C23'_20 C24'_20 C1_22 C2_22 32(6) . . . . ?
C24'_20 C25'_20 C26'_20 C21'_20 -3(5) . . . . ?
C24'_20 C1_22 C2_22 C11_22 12(8) . . . . ?
C24'_20 C1_22 C2_22 C21_22 -165(4) . . . . ?
C25'_20 C24'_20 C1_22 C2_22 -153(4) . . . . ?
C26'_20 C21'_20 C22'_20 C23'_20 -1(3) . . . . ?
C1_21 C14'_20 C15'_20 C16'_20 -179(3) . . . . ?
C1_21 C2_21 C11_21 C12_21 -176(3) . . . . ?
C1_21 C2_21 C11_21 C16_21 0(6) . . . . ?
C1_21 C2_21 C21_21 C22_21 178(4) . . . . ?
C1_21 C2_21 C21_21 C26_21 -4(6) . . . . ?
C2_21 C11_21 C12_21 C13_21 175(3) . . . . ?
C2_21 C11_21 C12_21 C22_21 -6(3) . . . . ?
C2_21 C11_21 C16_21 C15_21 -170(3) . . . . ?
C2_21 C21_21 C22_21 C12_21 2(3) . . . . ?
C2_21 C21_21 C22_21 C23_21 -180(3) . . . . ?
C2_21 C21_21 C26_21 C25_21 177(3) . . . . ?
C11_21 C2_21 C21_21 C22_21 -6(3) . . . . ?
C11_21 C2_21 C21_21 C26_21 172(3) . . . . ?
C11_21 C12_21 C13_21 C14_21 1(3) . . . . ?
C11_21 C12_21 C22_21 C21_21 2(3) . . . . ?
C11_21 C12_21 C22_21 C23_21 -175(2) . . . . ?
C12_21 C11_21 C16_21 C15_21 5(4) . . . . ?
C12_21 C13_21 C14_21 C15_21 -5(4) . . . . ?
C12_21 C22_21 C23_21 C24_21 178(4) . . . . ?
C13_21 C12_21 C22_21 C21_21 -178(2) . . . . ?
C13_21 C12_21 C22_21 C23_21 4(4) . . . . ?
C13_21 C14_21 C15_21 C16_21 8(5) . . . . ?
C13_21 C14_21 C15_21 C17_21 -169(3) . . . . ?
C14_21 C15_21 C16_21 C11_21 -8(5) . . . . ?
C14_21 C15_21 C17_21 C18_21 88(4) . . . . ?
C16_21 C11_21 C12_21 C13_21 -2(3) . . . . ?
C16_21 C11_21 C12_21 C22_21 178(3) . . . . ?
C16_21 C15_21 C17_21 C18_21 -90(4) . . . . ?
C17_21 C15_21 C16_21 C11_21 169(2) . . . . ?
C21_21 C2_21 C11_21 C12_21 7(3) . . . . ?
C21_21 C2_21 C11_21 C16_21 -177(3) . . . . ?
C21_21 C22_21 C23_21 C24_21 0(3) . . . . ?
C22_21 C12_21 C13_21 C14_21 -178(3) . . . . ?
C22_21 C21_21 C26_21 C25_21 -5(4) . . . . ?
C22_21 C23_21 C24_21 C25_21 1(5) . . . . ?
C23_21 C24_21 C25_21 C26_21 -4(6) . . . . ?
C23_21 C24_21 C25_21 C27_21 177(3) . . . . ?
C24_21 C25_21 C26_21 C21_21 6(5) . . . . ?
C24_21 C25_21 C27_21 C28_21 92(4) . . . . ?
C26_21 C21_21 C22_21 C12_21 -176(3) . . . . ?
C26_21 C21_21 C22_21 C23_21 2(3) . . . . ?
C26_21 C25_21 C27_21 C28_21 -88(4) . . . . ?
C27_21 C25_21 C26_21 C21_21 -175(2) . . . . ?
C1_22 C24'_20 C25'_20 C26'_20 -173(3) . . . . ?
C1_22 C2_22 C11_22 C12_22 -169(4) . . . . ?
C1_22 C2_22 C11_22 C16_22 15(7) . . . . ?
C1_22 C2_22 C21_22 C22_22 167(3) . . . . ?
C1_22 C2_22 C21_22 C26_22 -4(6) . . . . ?
C2_22 C11_22 C12_22 C13_22 -179(3) . . . . ?
C2_22 C11_22 C12_22 C22_22 -3(3) . . . . ?
C2_22 C11_22 C16_22 C15_22 -179(4) . . . . ?
C2_22 C21_22 C22_22 C12_22 9(3) . . . . ?
C2_22 C21_22 C22_22 C23_22 -173(3) . . . . ?
C2_22 C21_22 C26_22 C25_22 174(4) . . . . ?
C11_22 C2_22 C21_22 C22_22 -11(3) . . . . ?
C11_22 C2_22 C21_22 C26_22 179(3) . . . . ?
C11_22 C12_22 C13_22 C14_22 0(3) . . . . ?
C11_22 C12_22 C22_22 C21_22 -4(3) . . . . ?
C11_22 C12_22 C22_22 C23_22 179(2) . . . . ?
C12_22 C11_22 C16_22 C15_22 5(5) . . . . ?
C12_22 C13_22 C14_22 C15_22 -1(5) . . . . ?
C12_22 C22_22 C23_22 C24_22 177(4) . . . . ?
C13_22 C12_22 C22_22 C21_22 172(2) . . . . ?
C13_22 C12_22 C22_22 C23_22 -6(5) . . . . ?
C13_22 C14_22 C15_22 C16_22 4(6) . . . . ?
C13_22 C14_22 C15_22 C17_22 -177(3) . . . . ?
C14_22 C15_22 C16_22 C11_22 -6(5) . . . . ?
C14_22 C15_22 C17_22 C18_22 -113(5) . . . . ?
C16_22 C11_22 C12_22 C13_22 -2(3) . . . . ?
C16_22 C11_22 C12_22 C22_22 174(3) . . . . ?
C16_22 C15_22 C17_22 C18_22 66(5) . . . . ?
C17_22 C15_22 C16_22 C11_22 175(3) . . . . ?
C21_22 C2_22 C11_22 C12_22 8(4) . . . . ?
C21_22 C2_22 C11_22 C16_22 -168(4) . . . . ?
C21_22 C22_22 C23_22 C24_22 -1(3) . . . . ?
C22_22 C12_22 C13_22 C14_22 -175(4) . . . . ?
C22_22 C21_22 C26_22 C25_22 4(4) . . . . ?
C22_22 C23_22 C24_22 C25_22 -1(5) . . . . ?
C23_22 C24_22 C25_22 C26_22 4(5) . . . . ?
C23_22 C24_22 C25_22 C27_22 179(3) . . . . ?
C24_22 C25_22 C26_22 C21_22 -6(5) . . . . ?
C24_22 C25_22 C27_22 C28_22 114(4) . . . . ?
C26_22 C21_22 C22_22 C12_22 -179(3) . . . . ?
C26_22 C21_22 C22_22 C23_22 -1(3) . . . . ?
C26_22 C25_22 C27_22 C28_22 -71(4) . . . . ?
C27_22 C25_22 C26_22 C21_22 179(2) . . . . ?
S1'_30 C2'_30 C3'_30 C4'_30 0(2) . . . . ?
S1'_30 C2'_30 C11'_30 C12'_30 20(3) . . . . ?
S1'_30 C2'_30 C11'_30 C16'_30 -151(2) . . . . ?
S1'_30 C5'_30 C21'_30 C22'_30 -24(3) . . . . ?
S1'_30 C5'_30 C21'_30 C26'_30 157(2) . . . . ?
C2'_30 S1'_30 C5'_30 C4'_30 -1(2) . . . . ?
C2'_30 S1'_30 C5'_30 C21'_30 180(2) . . . . ?
C2'_30 C3'_30 C4'_30 C5'_30 0(3) . . . . ?
C2'_30 C11'_30 C12'_30 C13'_30 -175(3) . . . . ?
C2'_30 C11'_30 C16'_30 C15'_30 176(3) . . . . ?
C3'_30 C2'_30 C11'_30 C12'_30 -170(2) . . . . ?
C3'_30 C2'_30 C11'_30 C16'_30 18(4) . . . . ?
C3'_30 C4'_30 C5'_30 S1'_30 1(3) . . . . ?
C3'_30 C4'_30 C5'_30 C21'_30 -180(3) . . . . ?
C4'_30 C5'_30 C21'_30 C22'_30 156(2) . . . . ?
C4'_30 C5'_30 C21'_30 C26'_30 -22(4) . . . . ?
C5'_30 S1'_30 C2'_30 C3'_30 0.6(14) . . . . ?
C5'_30 S1'_30 C2'_30 C11'_30 172(2) . . . . ?
C5'_30 C21'_30 C22'_30 C23'_30 -179(2) . . . . ?
C5'_30 C21'_30 C26'_30 C25'_30 -180(2) . . . . ?
C11'_30 C2'_30 C3'_30 C4'_30 -171(3) . . . . ?
C11'_30 C12'_30 C13'_30 C14'_30 0(3) . . . . ?
C12'_30 C11'_30 C16'_30 C15'_30 4(4) . . . . ?
C12'_30 C13'_30 C14'_30 C15'_30 2(4) . . . . ?
C12'_30 C13'_30 C14'_30 C1_31 171(3) . . . . ?
C13'_30 C14'_30 C15'_30 C16'_30 -1(5) . . . . ?
C13'_30 C14'_30 C1_31 C2_31 51(6) . . . . ?
C14'_30 C15'_30 C16'_30 C11'_30 -2(5) . . . . ?
C14'_30 C1_31 C2_31 C11_31 9(7) . . . . ?
C14'_30 C1_31 C2_31 C21_31 -177(4) . . . . ?
C15'_30 C14'_30 C1_31 C2_31 -139(4) . . . . ?
C16'_30 C11'_30 C12'_30 C13'_30 -3(3) . . . . ?
C21'_30 C22'_30 C23'_30 C24'_30 1(2) . . . . ?
C22'_30 C21'_30 C26'_30 C25'_30 2(3) . . . . ?
C22'_30 C23'_30 C24'_30 C25'_30 -2(3) . . . . ?
C22'_30 C23'_30 C24'_30 C1_32 177(2) . . . . ?
C23'_30 C24'_30 C25'_30 C26'_30 4(4) . . . . ?
C23'_30 C24'_30 C1_32 C2_32 144(4) . . . . ?
C24'_30 C25'_30 C26'_30 C21'_30 -4(4) . . . . ?
C24'_30 C1_32 C2_32 C11_32 177(3) . . . . ?
C24'_30 C1_32 C2_32 C21_32 -14(7) . . . . ?
C25'_30 C24'_30 C1_32 C2_32 -36(5) . . . . ?
C26'_30 C21'_30 C22'_30 C23'_30 0(2) . . . . ?
C1_31 C14'_30 C15'_30 C16'_30 -171(3) . . . . ?
C1_31 C2_31 C11_31 C12_31 176(4) . . . . ?
C1_31 C2_31 C11_31 C16_31 1(7) . . . . ?
C1_31 C2_31 C21_31 C22_31 -178(3) . . . . ?
C1_31 C2_31 C21_31 C26_31 2(6) . . . . ?
C2_31 C11_31 C12_31 C13_31 -176(3) . . . . ?
C2_31 C11_31 C12_31 C22_31 1(3) . . . . ?
C2_31 C11_31 C16_31 C15_31 175(3) . . . . ?
C2_31 C21_31 C22_31 C12_31 4(3) . . . . ?
C2_31 C21_31 C22_31 C23_31 -179(3) . . . . ?
C2_31 C21_31 C26_31 C25_31 178(4) . . . . ?
C11_31 C2_31 C21_31 C22_31 -3(3) . . . . ?
C11_31 C2_31 C21_31 C26_31 177(3) . . . . ?
C11_31 C12_31 C13_31 C14_31 -2(3) . . . . ?
C11_31 C12_31 C22_31 C21_31 -3(3) . . . . ?
C11_31 C12_31 C22_31 C23_31 180(2) . . . . ?
C12_31 C11_31 C16_31 C15_31 1(4) . . . . ?
C12_31 C13_31 C14_31 C15_31 4(4) . . . . ?
C12_31 C22_31 C23_31 C24_31 177(3) . . . . ?
C13_31 C12_31 C22_31 C21_31 174(2) . . . . ?
C13_31 C12_31 C22_31 C23_31 -3(4) . . . . ?
C13_31 C14_31 C15_31 C16_31 -4(4) . . . . ?
C13_31 C14_31 C15_31 C17_31 -178(2) . . . . ?
C14_31 C15_31 C16_31 C11_31 1(4) . . . . ?
C14_31 C15_31 C17_31 C18_31 -119(3) . . . . ?
C16_31 C11_31 C12_31 C13_31 -1(3) . . . . ?
C16_31 C11_31 C12_31 C22_31 176(3) . . . . ?
C16_31 C15_31 C17_31 C18_31 67(3) . . . . ?
C17_31 C15_31 C16_31 C11_31 176(2) . . . . ?
C21_31 C2_31 C11_31 C12_31 1(3) . . . . ?
C21_31 C2_31 C11_31 C16_31 -173(3) . . . . ?
C21_31 C22_31 C23_31 C24_31 0(3) . . . . ?
C22_31 C12_31 C13_31 C14_31 -178(3) . . . . ?
C22_31 C21_31 C26_31 C25_31 -1(5) . . . . ?
C22_31 C23_31 C24_31 C25_31 -1(4) . . . . ?
C23_31 C24_31 C25_31 C26_31 0(5) . . . . ?
C23_31 C24_31 C25_31 C27_31 -177(3) . . . . ?
C24_31 C25_31 C26_31 C21_31 1(5) . . . . ?
C24_31 C25_31 C27_31 C28_31 -80(4) . . . . ?
C26_31 C21_31 C22_31 C12_31 -176(3) . . . . ?
C26_31 C21_31 C22_31 C23_31 1(3) . . . . ?
C26_31 C25_31 C27_31 C28_31 103(4) . . . . ?
C27_31 C25_31 C26_31 C21_31 178(3) . . . . ?
C1_32 C24'_30 C25'_30 C26'_30 -176(3) . . . . ?
C1_32 C2_32 C11_32 C12_32 177(3) . . . . ?
C1_32 C2_32 C11_32 C16_32 -5(6) . . . . ?
C1_32 C2_32 C21_32 C22_32 -176(4) . . . . ?
C1_32 C2_32 C21_32 C26_32 2(7) . . . . ?
C2_32 C11_32 C12_32 C13_32 178(3) . . . . ?
C2_32 C11_32 C12_32 C22_32 -3(3) . . . . ?
C2_32 C11_32 C16_32 C15_32 -178(3) . . . . ?
C2_32 C21_32 C22_32 C12_32 4(3) . . . . ?
C2_32 C21_32 C22_32 C23_32 177(3) . . . . ?
C2_32 C21_32 C26_32 C25_32 -175(3) . . . . ?
C11_32 C2_32 C21_32 C22_32 -6(3) . . . . ?
C11_32 C2_32 C21_32 C26_32 172(3) . . . . ?
C11_32 C12_32 C13_32 C14_32 1(3) . . . . ?
C11_32 C12_32 C22_32 C21_32 -1(3) . . . . ?
C11_32 C12_32 C22_32 C23_32 -172(2) . . . . ?
C12_32 C11_32 C16_32 C15_32 0(4) . . . . ?
C12_32 C13_32 C14_32 C15_32 -2(4) . . . . ?
C12_32 C22_32 C23_32 C24_32 171(3) . . . . ?
C13_32 C12_32 C22_32 C21_32 178(3) . . . . ?
C13_32 C12_32 C22_32 C23_32 7(4) . . . . ?
C13_32 C14_32 C15_32 C16_32 2(5) . . . . ?
C13_32 C14_32 C15_32 C17_32 176(3) . . . . ?
C14_32 C15_32 C16_32 C11_32 -1(5) . . . . ?
C14_32 C15_32 C17_32 C18_32 -20(5) . . . . ?
C16_32 C11_32 C12_32 C13_32 0(3) . . . . ?
C16_32 C11_32 C12_32 C22_32 179(3) . . . . ?
C16_32 C15_32 C17_32 C18_32 155(3) . . . . ?
C17_32 C15_32 C16_32 C11_32 -175(3) . . . . ?
C21_32 C2_32 C11_32 C12_32 5(3) . . . . ?
C21_32 C2_32 C11_32 C16_32 -177(3) . . . . ?
C21_32 C22_32 C23_32 C24_32 1(3) . . . . ?
C22_32 C12_32 C13_32 C14_32 -178(3) . . . . ?
C22_32 C21_32 C26_32 C25_32 3(4) . . . . ?
C22_32 C23_32 C24_32 C25_32 -2(5) . . . . ?
C23_32 C24_32 C25_32 C26_32 4(5) . . . . ?
C23_32 C24_32 C25_32 C27_32 -176(3) . . . . ?
C24_32 C25_32 C26_32 C21_32 -4(5) . . . . ?
C24_32 C25_32 C27_32 C28_32 92(4) . . . . ?
C26_32 C21_32 C22_32 C12_32 -173(3) . . . . ?
C26_32 C21_32 C22_32 C23_32 -1(3) . . . . ?
C26_32 C25_32 C27_32 C28_32 -88(3) . . . . ?
C27_32 C25_32 C26_32 C21_32 176(2) . . . . ?
S1'_40 C2'_40 C3'_40 C4'_40 0.6(19) . . . . ?
S1'_40 C2'_40 C11'_40 C12'_40 18(3) . . . . ?
S1'_40 C2'_40 C11'_40 C16'_40 -156(2) . . . . ?
S1'_40 C5'_40 C21'_40 C22'_40 -26(3) . . . . ?
S1'_40 C5'_40 C21'_40 C26'_40 159(2) . . . . ?
C2'_40 S1'_40 C5'_40 C4'_40 1(2) . . . . ?
C2'_40 S1'_40 C5'_40 C21'_40 -177(2) . . . . ?
C2'_40 C3'_40 C4'_40 C5'_40 0(3) . . . . ?
C2'_40 C11'_40 C12'_40 C13'_40 -174(3) . . . . ?
C2'_40 C11'_40 C16'_40 C15'_40 173(3) . . . . ?
C3'_40 C2'_40 C11'_40 C12'_40 -166(2) . . . . ?
C3'_40 C2'_40 C11'_40 C16'_40 19(4) . . . . ?
C3'_40 C4'_40 C5'_40 S1'_40 0(3) . . . . ?
C3'_40 C4'_40 C5'_40 C21'_40 177(3) . . . . ?
C4'_40 C5'_40 C21'_40 C22'_40 157(3) . . . . ?
C4'_40 C5'_40 C21'_40 C26'_40 -18(4) . . . . ?
C5'_40 S1'_40 C2'_40 C3'_40 -0.8(15) . . . . ?
C5'_40 S1'_40 C2'_40 C11'_40 176(2) . . . . ?
C5'_40 C21'_40 C22'_40 C23'_40 -176(3) . . . . ?
C5'_40 C21'_40 C26'_40 C25'_40 178(3) . . . . ?
C11'_40 C2'_40 C3'_40 C4'_40 -175(3) . . . . ?
C11'_40 C12'_40 C13'_40 C14'_40 0(3) . . . . ?
C12'_40 C11'_40 C16'_40 C15'_40 -2(4) . . . . ?
C12'_40 C13'_40 C14'_40 C15'_40 2(4) . . . . ?
C12'_40 C13'_40 C14'_40 C1_41 173(3) . . . . ?
C13'_40 C14'_40 C15'_40 C16'_40 -4(4) . . . . ?
C13'_40 C14'_40 C1_41 C2_41 45(6) . . . . ?
C14'_40 C15'_40 C16'_40 C11'_40 4(4) . . . . ?
C14'_40 C1_41 C2_41 C11_41 17(7) . . . . ?
C14'_40 C1_41 C2_41 C21_41 -171(3) . . . . ?
C15'_40 C14'_40 C1_41 C2_41 -145(4) . . . . ?
C16'_40 C11'_40 C12'_40 C13'_40 0(2) . . . . ?
C21'_40 C22'_40 C23'_40 C24'_40 -2(3) . . . . ?
C22'_40 C21'_40 C26'_40 C25'_40 3(3) . . . . ?
C22'_40 C23'_40 C24'_40 C25'_40 3(4) . . . . ?
C22'_40 C23'_40 C24'_40 C1_42 177(2) . . . . ?
C23'_40 C24'_40 C25'_40 C26'_40 -1(4) . . . . ?
C23'_40 C24'_40 C1_42 C2_42 146(4) . . . . ?
C24'_40 C25'_40 C26'_40 C21'_40 -2(4) . . . . ?
C24'_40 C1_42 C2_42 C11_42 174(3) . . . . ?
C24'_40 C1_42 C2_42 C21_42 -14(7) . . . . ?
C25'_40 C24'_40 C1_42 C2_42 -40(6) . . . . ?
C26'_40 C21'_40 C22'_40 C23'_40 -1(2) . . . . ?
C1_41 C14'_40 C15'_40 C16'_40 -175(3) . . . . ?
C1_41 C2_41 C11_41 C12_41 171(4) . . . . ?
C1_41 C2_41 C11_41 C16_41 -6(7) . . . . ?
C1_41 C2_41 C21_41 C22_41 -174(3) . . . . ?
C1_41 C2_41 C21_41 C26_41 8(6) . . . . ?
C2_41 C11_41 C12_41 C13_41 -178(3) . . . . ?
C2_41 C11_41 C12_41 C22_41 4(3) . . . . ?
C2_41 C11_41 C16_41 C15_41 177(3) . . . . ?
C2_41 C21_41 C22_41 C12_41 3(3) . . . . ?
C2_41 C21_41 C22_41 C23_41 -178(3) . . . . ?
C2_41 C21_41 C26_41 C25_41 176(4) . . . . ?
C11_41 C2_41 C21_41 C22_41 -1(3) . . . . ?
C11_41 C2_41 C21_41 C26_41 -179(4) . . . . ?
C11_41 C12_41 C13_41 C14_41 1(3) . . . . ?
C11_41 C12_41 C22_41 C21_41 -4(3) . . . . ?
C11_41 C12_41 C22_41 C23_41 177(2) . . . . ?
C12_41 C11_41 C16_41 C15_41 1(4) . . . . ?
C12_41 C13_41 C14_41 C15_41 0(4) . . . . ?
C12_41 C22_41 C23_41 C24_41 178(4) . . . . ?
C13_41 C12_41 C22_41 C21_41 178(3) . . . . ?
C13_41 C12_41 C22_41 C23_41 0(4) . . . . ?
C13_41 C14_41 C15_41 C16_41 0(4) . . . . ?
C13_41 C14_41 C15_41 C17_41 -179(2) . . . . ?
C14_41 C15_41 C16_41 C11_41 0(4) . . . . ?
C14_41 C15_41 C17_41 C18_41 -118(3) . . . . ?
C16_41 C11_41 C12_41 C13_41 -1(3) . . . . ?
C16_41 C11_41 C12_41 C22_41 -179(3) . . . . ?
C16_41 C15_41 C17_41 C18_41 63(3) . . . . ?
C17_41 C15_41 C16_41 C11_41 179(2) . . . . ?
C21_41 C2_41 C11_41 C12_41 -2(3) . . . . ?
C21_41 C2_41 C11_41 C16_41 -179(3) . . . . ?
C21_41 C22_41 C23_41 C24_41 0(3) . . . . ?
C22_41 C12_41 C13_41 C14_41 178(3) . . . . ?
C22_41 C21_41 C26_41 C25_41 -2(5) . . . . ?
C22_41 C23_41 C24_41 C25_41 3(5) . . . . ?
C23_41 C24_41 C25_41 C26_41 -5(6) . . . . ?
C23_41 C24_41 C25_41 C27_41 177(4) . . . . ?
C24_41 C25_41 C26_41 C21_41 5(6) . . . . ?
C24_41 C25_41 C27_41 C28_41 6(6) . . . . ?
C26_41 C21_41 C22_41 C12_41 -179(3) . . . . ?
C26_41 C21_41 C22_41 C23_41 0(3) . . . . ?
C26_41 C25_41 C27_41 C28_41 -172(4) . . . . ?
C27_41 C25_41 C26_41 C21_41 -177(3) . . . . ?
C1_42 C24'_40 C25'_40 C26'_40 -175(3) . . . . ?
C1_42 C2_42 C11_42 C12_42 174(3) . . . . ?
C1_42 C2_42 C11_42 C16_42 -7(6) . . . . ?
C1_42 C2_42 C21_42 C22_42 -174(4) . . . . ?
C1_42 C2_42 C21_42 C26_42 3(8) . . . . ?
C2_42 C11_42 C12_42 C13_42 179(3) . . . . ?
C2_42 C11_42 C12_42 C22_42 0(3) . . . . ?
C2_42 C11_42 C16_42 C15_42 178(3) . . . . ?
C2_42 C21_42 C22_42 C12_42 2(3) . . . . ?
C2_42 C21_42 C22_42 C23_42 177(3) . . . . ?
C2_42 C21_42 C26_42 C25_42 -174(4) . . . . ?
C11_42 C2_42 C21_42 C22_42 -2(4) . . . . ?
C11_42 C2_42 C21_42 C26_42 175(3) . . . . ?
C11_42 C12_42 C13_42 C14_42 -1(3) . . . . ?
C11_42 C12_42 C22_42 C21_42 -1(3) . . . . ?
C11_42 C12_42 C22_42 C23_42 -176(2) . . . . ?
C12_42 C11_42 C16_42 C15_42 -3(4) . . . . ?
C12_42 C13_42 C14_42 C15_42 4(5) . . . . ?
C12_42 C22_42 C23_42 C24_42 174(3) . . . . ?
C13_42 C12_42 C22_42 C21_42 180(2) . . . . ?
C13_42 C12_42 C22_42 C23_42 5(5) . . . . ?
C13_42 C14_42 C15_42 C16_42 -6(5) . . . . ?
C13_42 C14_42 C15_42 C17_42 178(3) . . . . ?
C14_42 C15_42 C16_42 C11_42 6(5) . . . . ?
C14_42 C15_42 C17_42 C18_42 -20(5) . . . . ?
C16_42 C11_42 C12_42 C13_42 0(3) . . . . ?
C16_42 C11_42 C12_42 C22_42 -179(3) . . . . ?
C16_42 C15_42 C17_42 C18_42 165(3) . . . . ?
C17_42 C15_42 C16_42 C11_42 -179(3) . . . . ?
C21_42 C2_42 C11_42 C12_42 1(4) . . . . ?
C21_42 C2_42 C11_42 C16_42 180(3) . . . . ?
C21_42 C22_42 C23_42 C24_42 0(3) . . . . ?
C22_42 C12_42 C13_42 C14_42 178(3) . . . . ?
C22_42 C21_42 C26_42 C25_42 2(4) . . . . ?
C22_42 C23_42 C24_42 C25_42 -1(5) . . . . ?
C23_42 C24_42 C25_42 C26_42 3(5) . . . . ?
C23_42 C24_42 C25_42 C27_42 -179(2) . . . . ?
C24_42 C25_42 C26_42 C21_42 -3(5) . . . . ?
C24_42 C25_42 C27_42 C28_42 97(3) . . . . ?
C26_42 C21_42 C22_42 C12_42 -176(3) . . . . ?
C26_42 C21_42 C22_42 C23_42 0(3) . . . . ?
C26_42 C25_42 C27_42 C28_42 -85(4) . . . . ?
C27_42 C25_42 C26_42 C21_42 178(2) . . . . ?
